data_1570284
loop_
_publ_author_name
'Avdontceva, Margarita S.'
'Zolotarev, Andrey A.'
'Shablinskii, Andrey P.'
'Bocharov, Vladimir N.'
'Kasatkin, Anatoly V.'
'Krivovichev, Sergey V.'

_publ_section_title
;
 Galeite, Na15(SO4)5ClF4, and Schairerite, Na21(SO4)7ClF6: Phase
 Transitions, Thermal Expansion and Thermal Stability
;
_journal_issue 10
_journal_name_full Symmetry
_journal_page_first 1871
_journal_paper_doi 10.3390/sym15101871
_journal_volume 15
_journal_year 2023
_chemical_formula_moiety 'Cl F4 Na15 O20 S5'
_chemical_formula_sum 'Cl F4 Na15 O20 S5'
_chemical_formula_weight 936.60
_space_group_crystal_system trigonal
_space_group_IT_number 157
_space_group_name_Hall 'P 3 -2'
_space_group_name_H-M_alt 'P 3 1 m'
_atom_sites_solution_primary dual
_audit_creation_date 2023-08-26
_audit_creation_method
;
Olex2 1.3
(compiled 2020.11.12 svn.r5f609507 for OlexSys, GUI svn.r6408)
;
_cell_angle_alpha 90
_cell_angle_beta 90
_cell_angle_gamma 120
_cell_formula_units_Z 3
_cell_length_a 12.1903(2)
_cell_length_b 12.1903(2)
_cell_length_c 13.9454(2)
_cell_measurement_reflns_used 12965
_cell_measurement_temperature 300.1(6)
_cell_measurement_theta_max 29.5230
_cell_measurement_theta_min 3.3370
_cell_volume 1794.69(5)
_computing_cell_refinement 'CrysAlisPro 1.171.41.104a (Rigaku OD, 2021)'
_computing_data_collection 'CrysAlisPro 1.171.41.104a (Rigaku OD, 2021)'
_computing_data_reduction 'CrysAlisPro 1.171.41.104a (Rigaku OD, 2021)'
_computing_molecular_graphics 'Olex2 1.3 (Dolomanov et al., 2009)'
_computing_publication_material 'Olex2 1.3 (Dolomanov et al., 2009)'
_computing_structure_refinement 'SHELXL 2014/6 (Sheldrick, 2015)'
_computing_structure_solution 'SHELXT 2018/2 (Sheldrick, 2018)'
_diffrn_ambient_environment air
_diffrn_ambient_temperature 300.1(6)
_diffrn_detector 'Hybrid Pixel Array Detector'
_diffrn_detector_area_resol_mean 10.0000
_diffrn_detector_type HyPix
_diffrn_measured_fraction_theta_full 0.997
_diffrn_measured_fraction_theta_max 0.919
_diffrn_measurement_details
;
List of Runs (angles in degrees, time in seconds):

  # Type    Start    End  Width  t~exp~   \w     \q     \k     \f   Frames
--------------------------------------------------------------------------
  1  \w    -26.00  42.00   0.50    2.00    --   14.80  19.00 -90.00  136
  2  \w    -15.00  10.00   0.50    2.00    --   14.80  57.00-180.00   50
  3  \w     -8.00  30.00   0.50    2.00    --   14.80  77.00   0.00   76
  4  \w    -25.00  41.00   0.50    2.00    --   14.80  19.00 150.00  132
  5  \w    -16.00  42.00   0.50    2.00    --   14.80  38.00  60.00  116
  6  \w     -8.00  21.00   0.50    2.00    --   14.80  77.00-180.00   58
  7  \w      7.00  36.00   0.50    2.00    --   14.80  57.00  90.00   58
  8  \w    -15.00  19.00   0.50    2.00    --   14.80  57.00 -90.00   68
  9  \w     -4.00  35.00   0.50    2.00    --   14.80  57.00 -30.00   78
 10  \w    -23.00  25.00   0.50    2.00    --   14.80  38.00-150.00   96
 11  \w    -22.00  43.00   0.50    2.00    --   14.80  38.00 -30.00  130
;
_diffrn_measurement_device 'four-circle diffractometer'
_diffrn_measurement_device_type 'XtaLAB Synergy, Single source at home/near, HyPix'
_diffrn_measurement_method '\w scans'
_diffrn_orient_matrix_type 'CrysAlisPro convention (1999,Acta A55,543-557)'
_diffrn_orient_matrix_UB_11 0.0107887000
_diffrn_orient_matrix_UB_12 -0.0519414000
_diffrn_orient_matrix_UB_13 -0.0029717000
_diffrn_orient_matrix_UB_21 -0.0656070000
_diffrn_orient_matrix_UB_22 -0.0415256000
_diffrn_orient_matrix_UB_23 -0.0078732000
_diffrn_orient_matrix_UB_31 0.0096562000
_diffrn_orient_matrix_UB_32 0.0095974000
_diffrn_orient_matrix_UB_33 -0.0501579000
_diffrn_radiation_monochromator mirror
_diffrn_radiation_probe x-ray
_diffrn_radiation_type 'Mo K\a'
_diffrn_radiation_wavelength 0.71073
_diffrn_reflns_av_R_equivalents 0.0215
_diffrn_reflns_av_unetI/netI 0.0134
_diffrn_reflns_Laue_measured_fraction_full 0.997
_diffrn_reflns_Laue_measured_fraction_max 0.919
_diffrn_reflns_limit_h_max 17
_diffrn_reflns_limit_h_min -16
_diffrn_reflns_limit_k_max 16
_diffrn_reflns_limit_k_min -16
_diffrn_reflns_limit_l_max 18
_diffrn_reflns_limit_l_min -12
_diffrn_reflns_number 19614
_diffrn_reflns_point_group_measured_fraction_full 0.997
_diffrn_reflns_point_group_measured_fraction_max 0.919
_diffrn_reflns_theta_full 25.242
_diffrn_reflns_theta_max 29.726
_diffrn_reflns_theta_min 3.342
_diffrn_source 'micro-focus sealed X-ray tube'
_diffrn_source_type 'PhotonJet (Mo) X-ray Source'
_exptl_absorpt_coefficient_mu 0.992
_exptl_absorpt_correction_T_max 1.00000
_exptl_absorpt_correction_T_min 0.89441
_exptl_absorpt_correction_type multi-scan
_exptl_absorpt_process_details
;
CrysAlisPro 1.171.41.104a (Rigaku Oxford Diffraction, 2021)
Empirical absorption correction using spherical harmonics,
implemented in SCALE3 ABSPACK scaling algorithm.
;
_exptl_crystal_colour colourless
_exptl_crystal_colour_primary colourless
_exptl_crystal_density_diffrn 2.600
_exptl_crystal_description hexagonal
_exptl_crystal_F_000 1374
_exptl_crystal_size_max 0.08
_exptl_crystal_size_mid 0.06
_exptl_crystal_size_min 0.05
_refine_diff_density_max 0.723
_refine_diff_density_min -0.573
_refine_diff_density_rms 0.090
_refine_ls_abs_structure_details
;
 Refined as an inversion twin.
;
_refine_ls_abs_structure_Flack 0.39(8)
_refine_ls_extinction_method none
_refine_ls_goodness_of_fit_ref 1.031
_refine_ls_hydrogen_treatment undef
_refine_ls_matrix_type full
_refine_ls_number_parameters 242
_refine_ls_number_reflns 2880
_refine_ls_number_restraints 1
_refine_ls_restrained_S_all 1.031
_refine_ls_R_factor_all 0.0294
_refine_ls_R_factor_gt 0.0273
_refine_ls_shift/su_max 0.000
_refine_ls_shift/su_mean 0.000
_refine_ls_structure_factor_coef Fsqd
_refine_ls_weighting_details 'w=1/[\s^2^(Fo^2^)+(0.0519P)^2^] where P=(Fo^2^+2Fc^2^)/3'
_refine_ls_weighting_scheme calc
_refine_ls_wR_factor_gt 0.0709
_refine_ls_wR_factor_ref 0.0722
_reflns_Friedel_coverage 0.992
_reflns_Friedel_fraction_full 0.997
_reflns_Friedel_fraction_max 0.919
_reflns_number_gt 2705
_reflns_number_total 2880
_reflns_threshold_expression 'I > 2\s(I)'
_cod_data_source_file galeite_300K.cif
_cod_data_source_block exp_gal_300
_cod_original_cell_volume 1794.69(6)
_cod_database_code 1570284
_shelxl_version_number 2014/6
_chemical_oxdiff_formula 'Na S O F Cl'
_shelx_space_group_comment
;
The symmetry employed for this shelxl refinement is uniquely defined
by the following loop, which should always be used as a source of
symmetry information in preference to the above space-group names.
They are only intended as comments.
;
_reflns_odcompleteness_completeness 99.70
_reflns_odcompleteness_iscentric 1
_reflns_odcompleteness_theta 26.32
_olex2_refinement_description
;
1. Twinned data refinement
 Scales: 0.60544
 0.39456
;
_olex2_submission_special_instructions 'No special instructions were received'
_oxdiff_exptl_absorpt_empirical_details
;
Empirical correction (ABSPACK) includes:
- Absorption correction using spherical harmonics
- Frame scaling
;
_oxdiff_exptl_absorpt_empirical_full_max 1.119
_oxdiff_exptl_absorpt_empirical_full_min 0.909

loop_
_space_group_symop_operation_xyz
'x, y, z'
'-y, x-y, z'
'-x+y, -x, z'
'y, x, z'
'x-y, -y, z'
'-x, -x+y, z'

loop_
_atom_site_label
_atom_site_type_symbol
_atom_site_fract_x
_atom_site_fract_y
_atom_site_fract_z
_atom_site_U_iso_or_equiv
_atom_site_adp_type
_atom_site_occupancy
_atom_site_site_symmetry_order
_atom_site_calc_flag
_atom_site_refinement_flags_posn
_atom_site_refinement_flags_adp
_atom_site_refinement_flags_occupancy
_atom_site_disorder_assembly
_atom_site_disorder_group
S5 S 0.0000 0.0000 0.68577(12) 0.0105(4) Uani 1 6 d S T P . .
S7 S 0.6667 0.3333 0.70621(8) 0.0105(3) Uani 1 3 d S T P . .
Cl2 Cl 0.0000 0.0000 0.98833(15) 0.0159(3) Uani 1 6 d S T P . .
S1 S 0.0000 -0.33637(6) 0.11620(9) 0.0087(2) Uani 1 2 d S T P . .
S2 S 0.0000 0.0000 0.31174(12) 0.0087(3) Uani 1 6 d S T P . .
S6 S 0.33250(6) 0.0000 0.90763(8) 0.0091(2) Uani 1 2 d S T P . .
S4 S 0.33054(6) 0.0000 0.52601(8) 0.0093(2) Uani 1 2 d S T P . .
Cl1 Cl 0.3333 -0.3333 0.03365(11) 0.0177(3) Uani 1 3 d S T P . .
S3 S 0.6667 0.3333 0.33306(9) 0.0090(3) Uani 1 3 d S T P . .
Na8 Na 0.18345(11) 0.33415(9) 0.70600(10) 0.0157(3) Uani 1 1 d . . . . .
Na7 Na 0.48729(13) 0.48729(13) 0.70187(13) 0.0180(4) Uani 1 2 d S T P . .
Na2 Na 0.17662(14) 0.0000 0.12299(12) 0.0181(4) Uani 1 2 d S T P . .
Na3 Na 0.33226(10) 0.17204(12) 0.31750(12) 0.0164(3) Uani 1 1 d . . . . .
Na1 Na 0.33015(10) -0.14663(12) 0.13605(10) 0.0170(3) Uani 1 1 d . . . . .
Na9 Na 0.33619(9) 0.49061(11) 0.89960(11) 0.0172(3) Uani 1 1 d . . . . .
Na10 Na 0.18945(13) 0.18945(13) 0.89099(12) 0.0175(4) Uani 1 2 d S T P . .
O4 O 0.0000 0.0000 0.2056(3) 0.0176(10) Uani 1 6 d S T P . .
Na4 Na 0.51563(13) 0.51563(13) 0.32004(14) 0.0167(4) Uani 1 2 d S T P . .
Na5 Na 0.18058(13) 0.18058(13) 0.50393(12) 0.0178(4) Uani 1 2 d S T P . .
Na6 Na 0.48447(10) 0.33388(9) 0.50896(11) 0.0159(3) Uani 1 1 d . . . . .
O2 O 0.0000 -0.3398(2) 0.0105(2) 0.0175(7) Uani 1 2 d S T P . .
O11 O 0.0000 0.0000 0.5803(3) 0.0225(11) Uani 1 6 d S T P . .
F4 F 0.34135(15) 0.34135(15) 0.8018(2) 0.0138(5) Uani 1 2 d S T P . .
F3 F 0.32687(13) 0.32687(13) 0.59979(19) 0.0136(5) Uani 1 2 d S T P . .
F2 F 0.34960(16) 0.34960(16) 0.3891(2) 0.0147(5) Uani 1 2 d S T P . .
F1 F 0.31659(16) 0.0000 0.23875(19) 0.0139(5) Uani 1 2 d S T P . .
O9 O 0.33262(15) 0.11420(17) 0.48839(17) 0.0178(4) Uani 1 1 d . . . . .
O8 O 0.44631(19) 0.0000 0.4955(2) 0.0179(5) Uani 1 2 d S T P . .
O6 O 0.67130(14) 0.44974(18) 0.29846(16) 0.0187(5) Uani 1 1 d . . . . .
O13 O 0.4465(2) 0.0000 0.8719(2) 0.0195(6) Uani 1 2 d S T P . .
O14 O 0.33338(16) 0.11462(18) 0.87227(17) 0.0182(5) Uani 1 1 d . . . . .
O5 O 0.11388(19) 0.11388(19) 0.3463(2) 0.0191(5) Uani 1 2 d S T P . .
O10 O 0.3249(2) 0.0000 0.6318(3) 0.0189(7) Uani 1 2 d S T P . .
O3 O 0.11319(18) -0.22109(18) 0.15031(16) 0.0176(5) Uani 1 1 d . . . . .
O16 O 0.55349(18) 0.33460(15) 0.67108(17) 0.0211(5) Uani 1 1 d . . . . .
O1 O 0.0000 -0.4490(2) 0.1554(2) 0.0179(6) Uani 1 2 d S T P . .
O12 O 0.1140(2) 0.1140(2) 0.7206(2) 0.0212(6) Uani 1 2 d S T P . .
O17 O 0.6667 0.3333 0.8115(3) 0.0234(9) Uani 1 3 d S T P . .
O7 O 0.6667 0.3333 0.4387(3) 0.0159(8) Uani 1 3 d S T P . .
O15 O 0.3320(2) 0.0000 1.0136(2) 0.0197(7) Uani 1 2 d S T P . .

loop_
_atom_site_aniso_label
_atom_site_aniso_U_11
_atom_site_aniso_U_22
_atom_site_aniso_U_33
_atom_site_aniso_U_23
_atom_site_aniso_U_13
_atom_site_aniso_U_12
S5 0.0091(4) 0.0091(4) 0.0134(8) 0.000 0.000 0.0046(2)
S7 0.0094(3) 0.0094(3) 0.0126(7) 0.000 0.000 0.00472(17)
Cl2 0.0171(5) 0.0171(5) 0.0134(7) 0.000 0.000 0.0086(2)
S1 0.0087(4) 0.0092(3) 0.0081(5) 0.0001(3) 0.000 0.00433(19)
S2 0.0081(4) 0.0081(4) 0.0100(8) 0.000 0.000 0.0040(2)
S6 0.0087(3) 0.0091(4) 0.0096(5) 0.000 0.0000(3) 0.0046(2)
S4 0.0086(3) 0.0091(4) 0.0103(5) 0.000 0.0003(2) 0.00453(18)
Cl1 0.0179(4) 0.0179(4) 0.0172(6) 0.000 0.000 0.00894(18)
S3 0.0089(3) 0.0089(3) 0.0091(6) 0.000 0.000 0.00446(16)
Na8 0.0149(5) 0.0161(6) 0.0171(7) -0.0001(4) -0.0012(5) 0.0084(4)
Na7 0.0177(6) 0.0177(6) 0.0202(10) 0.0026(6) 0.0026(6) 0.0101(7)
Na2 0.0162(5) 0.0185(8) 0.0205(10) 0.000 -0.0009(6) 0.0092(4)
Na3 0.0170(6) 0.0170(5) 0.0155(7) -0.0036(5) -0.0006(4) 0.0087(4)
Na1 0.0157(6) 0.0164(5) 0.0185(7) -0.0014(5) 0.0005(4) 0.0077(4)
Na9 0.0178(6) 0.0159(5) 0.0189(7) -0.0025(5) -0.0008(4) 0.0092(4)
Na10 0.0167(5) 0.0167(5) 0.0198(9) 0.0044(6) 0.0044(6) 0.0088(6)
O4 0.0203(15) 0.0203(15) 0.012(2) 0.000 0.000 0.0102(7)
Na4 0.0170(6) 0.0170(6) 0.0164(8) 0.0024(6) 0.0024(6) 0.0086(7)
Na5 0.0180(5) 0.0180(5) 0.0195(9) -0.0045(5) -0.0045(5) 0.0104(6)
Na6 0.0151(5) 0.0165(6) 0.0167(7) -0.0004(3) 0.0015(5) 0.0083(4)
O2 0.0208(14) 0.0249(11) 0.0056(16) -0.0009(9) 0.000 0.0104(7)
O11 0.0261(16) 0.0261(16) 0.015(2) 0.000 0.000 0.0131(8)
F4 0.0131(8) 0.0131(8) 0.0139(14) -0.0011(7) -0.0011(7) 0.0056(8)
F3 0.0146(7) 0.0146(7) 0.0125(13) 0.0000(6) 0.0000(6) 0.0080(7)
F2 0.0140(7) 0.0140(7) 0.0145(13) -0.0017(8) -0.0017(8) 0.0058(8)
F1 0.0136(7) 0.0108(10) 0.0165(13) 0.000 0.0006(8) 0.0054(5)
O9 0.0178(10) 0.0142(9) 0.0237(12) 0.0029(8) -0.0005(7) 0.0098(7)
O8 0.0118(9) 0.0185(13) 0.0258(14) 0.000 0.0035(9) 0.0092(6)
O6 0.0236(11) 0.0148(9) 0.0207(11) 0.0027(8) -0.0009(7) 0.0119(8)
O13 0.0138(9) 0.0244(14) 0.0239(16) 0.000 0.0027(10) 0.0122(7)
O14 0.0229(11) 0.0147(9) 0.0209(12) 0.0036(8) 0.0009(8) 0.0122(8)
O5 0.0154(9) 0.0154(9) 0.0219(13) -0.0035(8) -0.0035(8) 0.0043(10)
O10 0.0243(12) 0.0193(14) 0.0113(17) 0.000 0.0000(9) 0.0096(7)
O3 0.0127(9) 0.0149(9) 0.0200(12) -0.0036(8) -0.0037(8) 0.0031(8)
O16 0.0149(9) 0.0243(10) 0.0270(11) 0.0017(7) -0.0031(8) 0.0120(7)
O1 0.0223(14) 0.0142(9) 0.0199(15) 0.0032(10) 0.000 0.0111(7)
O12 0.0125(9) 0.0125(9) 0.0341(17) -0.0055(10) -0.0055(10) 0.0028(11)
O17 0.0303(13) 0.0303(13) 0.0097(19) 0.000 0.000 0.0151(7)
O7 0.0185(11) 0.0185(11) 0.0108(18) 0.000 0.000 0.0092(5)
O15 0.0248(12) 0.0229(15) 0.0107(17) 0.000 0.0007(9) 0.0114(7)

loop_
_atom_type_symbol
_atom_type_description
_atom_type_scat_dispersion_real
_atom_type_scat_dispersion_imag
_atom_type_scat_source
Cl Cl 0.1484 0.1585 'International Tables Vol C Tables 4.2.6.8 and 6.1.1.4'
F F 0.0171 0.0103 'International Tables Vol C Tables 4.2.6.8 and 6.1.1.4'
Na Na 0.0362 0.0249 'International Tables Vol C Tables 4.2.6.8 and 6.1.1.4'
O O 0.0106 0.0060 'International Tables Vol C Tables 4.2.6.8 and 6.1.1.4'
S S 0.1246 0.1234 'International Tables Vol C Tables 4.2.6.8 and 6.1.1.4'

loop_
_geom_angle_atom_site_label_1
_geom_angle_atom_site_label_2
_geom_angle_atom_site_label_3
_geom_angle
_geom_angle_site_symmetry_1
_geom_angle_site_symmetry_3
_geom_angle_publ_flag
Na5 S5 Na5 69.18(5) . 2 ?
Na5 S5 Na5 69.18(5) . 3 ?
Na5 S5 Na5 69.18(5) 3 2 ?
O11 S5 Na5 40.96(3) . . ?
O11 S5 Na5 40.96(3) . 2 ?
O11 S5 Na5 40.96(3) . 3 ?
O11 S5 O12 109.28(13) . . ?
O11 S5 O12 109.28(13) . 3 ?
O11 S5 O12 109.28(13) . 2 ?
O12 S5 Na5 123.97(10) 3 2 ?
O12 S5 Na5 68.32(13) 2 2 ?
O12 S5 Na5 123.97(10) 2 . ?
O12 S5 Na5 68.32(13) . . ?
O12 S5 Na5 123.97(10) 2 3 ?
O12 S5 Na5 123.97(10) . 2 ?
O12 S5 Na5 123.97(10) 3 . ?
O12 S5 Na5 68.32(13) 3 3 ?
O12 S5 Na5 123.97(10) . 3 ?
O12 S5 O12 109.66(13) . 3 ?
O12 S5 O12 109.66(13) 3 2 ?
O12 S5 O12 109.66(13) . 2 ?
O16 S7 O16 109.49(10) 3_665 . ?
O16 S7 O16 109.49(10) 2_655 . ?
O16 S7 O16 109.49(10) 2_655 3_665 ?
O17 S7 O16 109.45(10) . . ?
O17 S7 O16 109.45(10) . 3_665 ?
O17 S7 O16 109.45(10) . 2_655 ?
Na2 Cl2 Na2 81.48(7) 1_556 3_556 ?
Na2 Cl2 Na2 81.48(7) 1_556 2_556 ?
Na2 Cl2 Na2 81.48(7) 2_556 3_556 ?
Na10 Cl2 Na2 169.35(9) . 3_556 ?
Na10 Cl2 Na2 169.35(9) 2 1_556 ?
Na10 Cl2 Na2 90.47(4) 2 2_556 ?
Na10 Cl2 Na2 90.47(4) . 2_556 ?
Na10 Cl2 Na2 90.47(4) . 1_556 ?
Na10 Cl2 Na2 90.47(4) 2 3_556 ?
Na10 Cl2 Na2 90.47(4) 3 1_556 ?
Na10 Cl2 Na2 90.47(4) 3 3_556 ?
Na10 Cl2 Na2 169.35(9) 3 2_556 ?
Na10 Cl2 Na10 96.60(8) . 3 ?
Na10 Cl2 Na10 96.60(8) . 2 ?
Na10 Cl2 Na10 96.60(8) 3 2 ?
O2 S1 O1 110.08(16) . . ?
O3 S1 O2 109.70(11) 6 . ?
O3 S1 O2 109.70(11) . . ?
O3 S1 O3 108.57(15) 6 . ?
O3 S1 O1 109.39(11) 6 . ?
O3 S1 O1 109.39(11) . . ?
O5 S2 O4 109.17(12) 3 . ?
O5 S2 O4 109.17(12) 2 . ?
O5 S2 O4 109.17(12) . . ?
O5 S2 O5 109.77(12) 3 . ?
O5 S2 O5 109.77(12) 3 2 ?
O5 S2 O5 109.77(12) 2 . ?
O13 S6 O14 109.00(11) . . ?
O13 S6 O14 109.00(11) . 5 ?
O13 S6 O15 110.00(16) . . ?
O14 S6 O14 110.05(16) . 5 ?
O14 S6 O15 109.39(11) . . ?
O14 S6 O15 109.39(11) 5 . ?
Na8 S4 Na8 70.70(5) 4 3 ?
Na7 S4 Na8 70.10(4) 2_655 3 ?
Na7 S4 Na8 70.10(4) 2_655 4 ?
O9 S4 Na8 126.39(9) 5 4 ?
O9 S4 Na8 69.40(10) . 4 ?
O9 S4 Na8 126.39(9) . 3 ?
O9 S4 Na8 69.40(10) 5 3 ?
O9 S4 Na7 124.64(8) . 2_655 ?
O9 S4 Na7 124.65(8) 5 2_655 ?
O9 S4 O9 109.53(15) 5 . ?
O9 S4 O10 109.52(11) . . ?
O9 S4 O10 109.52(11) 5 . ?
O8 S4 Na8 121.59(9) . 4 ?
O8 S4 Na8 121.59(9) . 3 ?
O8 S4 Na7 64.62(12) . 2_655 ?
O8 S4 O9 109.41(10) . 5 ?
O8 S4 O9 109.41(10) . . ?
O8 S4 O10 109.43(15) . . ?
O10 S4 Na8 40.19(5) . 4 ?
O10 S4 Na8 40.19(5) . 3 ?
O10 S4 Na7 44.81(11) . 2_655 ?
Na1 Cl1 Na1 94.67(6) . 2_545 ?
Na1 Cl1 Na1 94.67(6) 2_545 3_655 ?
Na1 Cl1 Na1 94.67(6) . 3_655 ?
Na1 Cl1 Na9 91.40(4) 3_655 1_544 ?
Na1 Cl1 Na9 91.40(4) . 2_654 ?
Na1 Cl1 Na9 91.36(4) . 3_554 ?
Na1 Cl1 Na9 91.40(4) 2_545 3_554 ?
Na1 Cl1 Na9 171.06(7) . 1_544 ?
Na1 Cl1 Na9 171.06(7) 3_655 3_554 ?
Na1 Cl1 Na9 91.36(4) 2_545 1_544 ?
Na1 Cl1 Na9 171.06(7) 2_545 2_654 ?
Na1 Cl1 Na9 91.36(4) 3_655 2_654 ?
Na9 Cl1 Na9 81.89(6) 3_554 1_544 ?
Na9 Cl1 Na9 81.89(6) 3_554 2_654 ?
Na9 Cl1 Na9 81.89(6) 2_654 1_544 ?
Na6 S3 Na6 71.15(5) 2_655 3_665 ?
Na6 S3 Na6 71.15(5) 2_655 . ?
Na6 S3 Na6 71.15(5) 3_665 . ?
O6 S3 Na6 151.28(11) 2_655 3_665 ?
O6 S3 Na6 86.75(9) 3_665 3_665 ?
O6 S3 Na6 86.75(9) . . ?
O6 S3 Na6 86.75(9) 2_655 2_655 ?
O6 S3 Na6 84.70(8) . 3_665 ?
O6 S3 Na6 84.70(8) 2_655 . ?
O6 S3 Na6 151.28(11) 3_665 . ?
O6 S3 Na6 84.70(8) 3_665 2_655 ?
O6 S3 Na6 151.29(11) . 2_655 ?
O6 S3 O6 109.82(10) 2_655 . ?
O6 S3 O6 109.82(10) 3_665 . ?
O6 S3 O6 109.82(10) 3_665 2_655 ?
O6 S3 O7 109.12(10) . . ?
O6 S3 O7 109.12(10) 2_655 . ?
O6 S3 O7 109.12(10) 3_665 . ?
O7 S3 Na6 42.20(3) . 2_655 ?
O7 S3 Na6 42.20(3) . . ?
O7 S3 Na6 42.20(3) . 3_665 ?
Na8 Na8 S4 124.55(3) 4 2 ?
Na8 Na8 Na7 60.27(2) 4 . ?
Na8 Na8 Na9 90.68(3) 4 . ?
Na8 Na8 Na6 89.98(3) 4 4 ?
Na7 Na8 S4 124.30(4) . 2 ?
Na7 Na8 Na9 61.56(4) . . ?
Na7 Na8 Na6 60.20(4) . 4 ?
Na9 Na8 S4 143.42(4) . 2 ?
Na9 Na8 Na6 111.37(4) . 4 ?
Na10 Na8 S4 144.10(5) . 2 ?
Na10 Na8 Na8 59.63(3) . 4 ?
Na10 Na8 Na7 89.84(5) . . ?
Na10 Na8 Na9 59.17(5) . . ?
Na10 Na8 Na6 146.20(5) . 4 ?
Na6 Na8 S4 64.24(3) 4 2 ?
F4 Na8 S4 166.76(9) . 2 ?
F4 Na8 Na8 46.44(5) . 4 ?
F4 Na8 Na7 44.79(7) . . ?
F4 Na8 Na9 44.28(5) . . ?
F4 Na8 Na10 45.09(7) . . ?
F4 Na8 Na6 103.86(8) . 4 ?
F4 Na8 F3 75.05(9) . . ?
F4 Na8 O14 74.41(9) . 4 ?
F4 Na8 O10 170.00(12) . 2 ?
F4 Na8 O16 85.11(8) . 4 ?
F4 Na8 O12 79.26(8) . . ?
F3 Na8 S4 91.83(7) . 2 ?
F3 Na8 Na8 46.86(5) . 4 ?
F3 Na8 Na7 48.69(6) . . ?
F3 Na8 Na9 109.03(7) . . ?
F3 Na8 Na10 105.79(6) . . ?
F3 Na8 Na6 43.30(5) . 4 ?
F3 Na8 O14 149.29(10) . 4 ?
F3 Na8 O10 114.92(12) . 2 ?
F3 Na8 O16 75.08(7) . 4 ?
F3 Na8 O12 82.09(8) . . ?
O14 Na8 S4 118.79(7) 4 2 ?
O14 Na8 Na8 106.95(5) 4 4 ?
O14 Na8 Na7 108.12(7) 4 . ?
O14 Na8 Na9 47.43(5) 4 . ?
O14 Na8 Na10 47.91(5) 4 . ?
O14 Na8 Na6 151.45(6) 4 4 ?
O10 Na8 S4 23.23(8) 2 2 ?
O10 Na8 Na8 139.60(8) 2 4 ?
O10 Na8 Na7 142.38(8) 2 . ?
O10 Na8 Na9 128.36(9) 2 . ?
O10 Na8 Na10 127.29(9) 2 . ?
O10 Na8 Na6 85.04(9) 2 4 ?
O10 Na8 O14 95.59(10) 2 4 ?
O10 Na8 O16 98.10(9) 2 4 ?
O16 Na8 S4 89.90(7) 4 2 ?
O16 Na8 Na8 107.31(5) 4 4 ?
O16 Na8 Na7 48.21(5) 4 . ?
O16 Na8 Na9 68.12(7) 4 . ?
O16 Na8 Na10 124.48(8) 4 . ?
O16 Na8 Na6 46.75(7) 4 4 ?
O16 Na8 O14 105.27(8) 4 4 ?
O12 Na8 S4 100.96(7) . 2 ?
O12 Na8 Na8 48.17(5) . 4 ?
O12 Na8 Na7 108.27(6) . . ?
O12 Na8 Na9 111.20(8) . . ?
O12 Na8 Na10 52.69(8) . . ?
O12 Na8 Na6 118.79(9) . 4 ?
O12 Na8 O14 89.24(9) . 4 ?
O12 Na8 O10 100.64(9) . 2 ?
O12 Na8 O16 155.01(9) . 4 ?
Na8 Na7 S4 126.59(5) . 3_665 ?
Na8 Na7 S4 126.59(5) 4 3_665 ?
Na8 Na7 Na8 59.46(4) . 4 ?
Na8 Na7 Na6 90.18(5) . . ?
Na8 Na7 Na6 61.34(4) . 4 ?
Na8 Na7 Na6 61.34(4) 4 . ?
Na8 Na7 Na6 90.18(5) 4 4 ?
Na6 Na7 S4 65.50(4) 4 3_665 ?
Na6 Na7 S4 65.50(4) . 3_665 ?
Na6 Na7 Na6 58.24(5) . 4 ?
F4 Na7 S4 170.25(10) . 3_665 ?
F4 Na7 Na8 46.02(6) . 4 ?
F4 Na7 Na8 46.02(6) . . ?
F4 Na7 Na6 106.18(8) . 4 ?
F4 Na7 Na6 106.18(8) . . ?
F4 Na7 F3 74.14(10) . . ?
F4 Na7 O8 143.80(11) . 3_665 ?
F4 Na7 O13 70.73(10) . 3_665 ?
F4 Na7 O10 165.04(14) . 3_665 ?
F4 Na7 O16 86.43(7) . . ?
F4 Na7 O16 86.43(7) . 4 ?
F3 Na7 S4 96.11(9) . 3_665 ?
F3 Na7 Na8 46.26(5) . 4 ?
F3 Na7 Na8 46.26(5) . . ?
F3 Na7 Na6 43.92(6) . . ?
F3 Na7 Na6 43.92(6) . 4 ?
F3 Na7 O8 69.66(9) . 3_665 ?
F3 Na7 O13 144.87(11) . 3_665 ?
F3 Na7 O10 120.82(13) . 3_665 ?
O8 Na7 S4 26.45(5) 3_665 3_665 ?
O8 Na7 Na8 104.62(6) 3_665 . ?
O8 Na7 Na8 104.62(6) 3_665 4 ?
O8 Na7 Na6 44.45(5) 3_665 . ?
O8 Na7 Na6 44.45(5) 3_665 4 ?
O13 Na7 S4 119.02(8) 3_665 3_665 ?
O13 Na7 Na8 105.25(7) 3_665 . ?
O13 Na7 Na8 105.25(7) 3_665 4 ?
O13 Na7 Na6 150.87(3) 3_665 4 ?
O13 Na7 Na6 150.87(3) 3_665 . ?
O13 Na7 O8 145.48(10) 3_665 3_665 ?
O10 Na7 S4 24.71(8) 3_665 3_665 ?
O10 Na7 Na8 143.66(6) 3_665 . ?
O10 Na7 Na8 143.66(6) 3_665 4 ?
O10 Na7 Na6 86.83(9) 3_665 . ?
O10 Na7 Na6 86.83(9) 3_665 4 ?
O10 Na7 O8 51.17(10) 3_665 3_665 ?
O10 Na7 O13 94.31(12) 3_665 3_665 ?
O16 Na7 S4 90.85(7) . 3_665 ?
O16 Na7 S4 90.85(7) 4 3_665 ?
O16 Na7 Na8 106.79(7) . . ?
O16 Na7 Na8 106.79(7) 4 4 ?
O16 Na7 Na8 48.51(5) . 4 ?
O16 Na7 Na8 48.51(5) 4 . ?
O16 Na7 Na6 47.35(7) 4 4 ?
O16 Na7 Na6 104.85(9) 4 . ?
O16 Na7 Na6 104.85(9) . 4 ?
O16 Na7 Na6 47.35(7) . . ?
O16 Na7 F3 73.63(6) . . ?
O16 Na7 F3 73.63(6) 4 . ?
O16 Na7 O8 83.55(8) 4 3_665 ?
O16 Na7 O8 83.55(8) . 3_665 ?
O16 Na7 O13 103.85(8) . 3_665 ?
O16 Na7 O13 103.85(8) 4 3_665 ?
O16 Na7 O10 97.54(7) . 3_665 ?
O16 Na7 O10 97.54(7) 4 3_665 ?
O16 Na7 O16 147.21(13) 4 . ?
Cl2 Na2 Na2 49.26(3) 1_554 3 ?
Cl2 Na2 Na2 49.26(3) 1_554 2 ?
Cl2 Na2 Na3 135.91(5) 1_554 . ?
Cl2 Na2 Na3 135.91(5) 1_554 5 ?
Cl2 Na2 Na1 133.97(5) 1_554 5 ?
Cl2 Na2 Na1 133.97(5) 1_554 . ?
Na2 Na2 Na2 60.0 3 2 ?
Na3 Na2 Na2 119.15(3) 5 2 ?
Na3 Na2 Na2 119.15(3) . 3 ?
Na3 Na2 Na2 87.06(3) . 2 ?
Na3 Na2 Na2 87.06(3) 5 3 ?
Na3 Na2 Na3 65.16(6) 5 . ?
Na1 Na2 Na2 176.62(3) 5 3 ?
Na1 Na2 Na2 120.70(2) . 3 ?
Na1 Na2 Na2 176.62(3) . 2 ?
Na1 Na2 Na2 120.70(2) 5 2 ?
Na1 Na2 Na3 58.13(4) . 5 ?
Na1 Na2 Na3 89.84(5) 5 5 ?
Na1 Na2 Na3 58.14(4) 5 . ?
Na1 Na2 Na3 89.84(5) . . ?
Na1 Na2 Na1 58.37(5) . 5 ?
O4 Na2 Cl2 69.25(9) . 1_554 ?
O4 Na2 Na2 40.22(6) . 2 ?
O4 Na2 Na2 40.22(6) . 3 ?
O4 Na2 Na3 80.93(9) . 5 ?
O4 Na2 Na3 80.93(9) . . ?
O4 Na2 Na1 137.81(8) . . ?
O4 Na2 Na1 137.81(8) . 5 ?
F1 Na2 Cl2 177.68(10) . 1_554 ?
F1 Na2 Na2 128.98(5) . 3 ?
F1 Na2 Na2 128.98(5) . 2 ?
F1 Na2 Na3 42.65(5) . 5 ?
F1 Na2 Na3 42.65(5) . . ?
F1 Na2 Na1 47.76(5) . . ?
F1 Na2 Na1 47.76(5) . 5 ?
F1 Na2 O4 108.43(13) . . ?
F1 Na2 O3 73.80(6) . 5 ?
F1 Na2 O3 73.80(6) . . ?
F1 Na2 O15 82.26(10) . 1_554 ?
O3 Na2 Cl2 106.31(6) . 1_554 ?
O3 Na2 Cl2 106.30(6) 5 1_554 ?
O3 Na2 Na2 74.03(6) 5 2 ?
O3 Na2 Na2 74.03(6) . 3 ?
O3 Na2 Na2 133.15(6) 5 3 ?
O3 Na2 Na2 133.15(6) . 2 ?
O3 Na2 Na3 45.43(6) . 5 ?
O3 Na2 Na3 109.34(7) . . ?
O3 Na2 Na3 45.44(7) 5 . ?
O3 Na2 Na3 109.34(7) 5 5 ?
O3 Na2 Na1 104.66(7) 5 . ?
O3 Na2 Na1 104.66(7) . 5 ?
O3 Na2 Na1 46.98(5) 5 5 ?
O3 Na2 Na1 46.98(5) . . ?
O3 Na2 O4 97.71(7) 5 . ?
O3 Na2 O4 97.71(7) . . ?
O3 Na2 O3 147.10(11) . 5 ?
O15 Na2 Cl2 100.06(10) 1_554 1_554 ?
O15 Na2 Na2 132.41(6) 1_554 2 ?
O15 Na2 Na2 132.41(6) 1_554 3 ?
O15 Na2 Na3 107.97(8) 1_554 . ?
O15 Na2 Na3 107.97(8) 1_554 5 ?
O15 Na2 Na1 50.03(6) 1_554 . ?
O15 Na2 Na1 50.02(6) 1_554 5 ?
O15 Na2 O4 169.31(14) 1_554 . ?
O15 Na2 O3 85.09(6) 1_554 5 ?
O15 Na2 O3 85.09(6) 1_554 . ?
Na2 Na3 Na3 92.94(3) . 4 ?
Na2 Na3 Na4 86.33(4) . 2_655 ?
Na3 Na3 Na4 177.88(2) 4 2_655 ?
Na1 Na3 Na2 57.81(5) 5 . ?
Na1 Na3 Na3 124.27(3) 5 4 ?
Na1 Na3 Na4 56.88(4) 5 2_655 ?
Na1 Na3 Na5 176.63(6) 5 . ?
Na1 Na3 Na6 122.00(5) 5 . ?
Na5 Na3 Na2 121.03(5) . . ?
Na5 Na3 Na3 58.33(3) . 4 ?
Na5 Na3 Na4 120.44(5) . 2_655 ?
Na5 Na3 Na6 59.07(5) . . ?
Na6 Na3 Na2 178.62(5) . . ?
Na6 Na3 Na3 88.23(3) . 4 ?
Na6 Na3 Na4 92.48(4) . 2_655 ?
F2 Na3 Na2 133.95(8) . . ?
F2 Na3 Na3 42.53(5) . 4 ?
F2 Na3 Na1 129.98(9) . 5 ?
F2 Na3 Na4 138.61(7) . 2_655 ?
F2 Na3 Na5 53.30(7) . . ?
F2 Na3 Na6 47.35(6) . . ?
F2 Na3 O9 80.69(10) . . ?
F2 Na3 O6 103.88(8) . 2_655 ?
F2 Na3 O5 76.90(7) . . ?
F2 Na3 O3 101.69(10) . 5 ?
F1 Na3 Na2 44.05(7) . . ?
F1 Na3 Na3 136.15(7) . 4 ?
F1 Na3 Na1 47.68(6) . 5 ?
F1 Na3 Na4 42.83(7) . 2_655 ?
F1 Na3 Na5 129.08(8) . . ?
F1 Na3 Na6 134.68(9) . . ?
F1 Na3 F2 177.09(13) . . ?
F1 Na3 O9 102.20(9) . . ?
F1 Na3 O6 75.81(7) . 2_655 ?
F1 Na3 O5 103.62(8) . . ?
F1 Na3 O3 75.43(10) . 5 ?
O9 Na3 Na2 132.44(6) . . ?
O9 Na3 Na3 104.31(5) . 4 ?
O9 Na3 Na1 130.88(7) . 5 ?
O9 Na3 Na4 74.82(6) . 2_655 ?
O9 Na3 Na5 47.00(5) . . ?
O9 Na3 Na6 46.45(5) . . ?
O6 Na3 Na2 105.79(8) 2_655 . ?
O6 Na3 Na3 137.11(5) 2_655 4 ?
O6 Na3 Na1 49.27(7) 2_655 5 ?
O6 Na3 Na4 44.99(5) 2_655 2_655 ?
O6 Na3 Na5 130.90(8) 2_655 . ?
O6 Na3 Na6 73.76(7) 2_655 . ?
O6 Na3 O9 91.05(8) 2_655 . ?
O5 Na3 Na2 75.95(8) . . ?
O5 Na3 Na3 45.69(5) . 4 ?
O5 Na3 Na1 133.15(9) . 5 ?
O5 Na3 Na4 132.19(6) . 2_655 ?
O5 Na3 Na5 46.43(8) . . ?
O5 Na3 Na6 104.41(8) . . ?
O5 Na3 O9 85.14(9) . . ?
O5 Na3 O6 175.95(12) . 2_655 ?
O3 Na3 Na2 46.16(6) 5 . ?
O3 Na3 Na3 78.08(5) 5 4 ?
O3 Na3 Na1 46.88(5) 5 5 ?
O3 Na3 Na4 102.77(6) 5 2_655 ?
O3 Na3 Na5 135.17(6) 5 . ?
O3 Na3 Na6 134.91(7) 5 . ?
O3 Na3 O9 177.50(9) 5 . ?
O3 Na3 O6 87.61(9) 5 2_655 ?
O3 Na3 O5 96.14(9) 5 . ?
Cl1 Na1 Na2 134.78(5) . . ?
Cl1 Na1 Na3 128.32(6) . 5 ?
Cl1 Na1 Na1 136.81(3) . 5 ?
Cl1 Na1 Na1 42.66(3) . 3_655 ?
Cl1 Na1 Na1 42.66(3) . 2_545 ?
Cl1 Na1 Na4 130.64(6) . 2_655 ?
Na2 Na1 Na3 64.06(4) . 5 ?
Na2 Na1 Na1 120.02(4) . 2_545 ?
Na2 Na1 Na1 176.71(3) . 3_655 ?
Na3 Na1 Na1 118.97(3) 5 3_655 ?
Na3 Na1 Na1 85.68(4) 5 2_545 ?
Na1 Na1 Na2 60.81(2) 5 . ?
Na1 Na1 Na3 94.83(3) 5 5 ?
Na1 Na1 Na1 119.16(3) 5 3_655 ?
Na1 Na1 Na1 179.16(3) 5 2_545 ?
Na1 Na1 Na1 60.0 2_545 3_655 ?
Na1 Na1 Na4 60.61(3) 5 2_655 ?
Na4 Na1 Na2 94.57(5) 2_655 . ?
Na4 Na1 Na3 65.38(5) 2_655 5 ?
Na4 Na1 Na1 88.06(4) 2_655 3_655 ?
Na4 Na1 Na1 119.08(3) 2_655 2_545 ?
F1 Na1 Cl1 173.80(8) . . ?
F1 Na1 Na2 47.47(7) . . ?
F1 Na1 Na3 45.83(5) . 5 ?
F1 Na1 Na1 135.36(7) . 3_655 ?
F1 Na1 Na1 131.49(6) . 2_545 ?
F1 Na1 Na1 49.01(5) . 5 ?
F1 Na1 Na4 47.53(6) . 2_655 ?
F1 Na1 O6 74.33(8) . 6_655 ?
F1 Na1 O1 81.03(8) . 3_655 ?
F1 Na1 O15 81.35(9) . 1_554 ?
O6 Na1 Cl1 100.12(7) 6_655 . ?
O6 Na1 Na2 111.61(7) 6_655 . ?
O6 Na1 Na3 48.95(5) 6_655 5 ?
O6 Na1 Na1 70.92(5) 6_655 2_545 ?
O6 Na1 Na1 71.63(5) 6_655 3_655 ?
O6 Na1 Na1 108.92(5) 6_655 5 ?
O6 Na1 Na4 49.28(5) 6_655 2_655 ?
O6 Na1 O15 155.63(10) 6_655 1_554 ?
O3 Na1 Cl1 102.00(6) . . ?
O3 Na1 Na2 49.61(6) . . ?
O3 Na1 Na3 48.68(7) . 5 ?
O3 Na1 Na1 71.17(6) . 2_545 ?
O3 Na1 Na1 109.66(5) . 5 ?
O3 Na1 Na1 130.92(6) . 3_655 ?
O3 Na1 Na4 112.90(7) . 2_655 ?
O3 Na1 F1 75.41(7) . . ?
O3 Na1 O6 88.89(8) . 6_655 ?
O3 Na1 O1 156.16(10) . 3_655 ?
O3 Na1 O15 86.48(8) . 1_554 ?
O1 Na1 Cl1 101.80(6) 3_655 . ?
O1 Na1 Na2 110.27(6) 3_655 . ?
O1 Na1 Na3 114.70(9) 3_655 5 ?
O1 Na1 Na1 49.60(5) 3_655 5 ?
O1 Na1 Na1 129.57(6) 3_655 2_545 ?
O1 Na1 Na1 70.01(6) 3_655 3_655 ?
O1 Na1 Na4 49.80(8) 3_655 2_655 ?
O1 Na1 O6 88.26(9) 3_655 6_655 ?
O1 Na1 O15 86.42(9) 3_655 1_554 ?
O15 Na1 Cl1 104.24(8) 1_554 . ?
O15 Na1 Na2 49.13(7) 1_554 . ?
O15 Na1 Na3 112.98(8) 1_554 5 ?
O15 Na1 Na1 51.08(5) 1_554 5 ?
O15 Na1 Na1 127.96(7) 1_554 3_655 ?
O15 Na1 Na1 129.30(6) 1_554 2_545 ?
O15 Na1 Na4 111.46(7) 1_554 2_655 ?
Cl1 Na9 Na8 139.04(5) 1_566 . ?
Cl1 Na9 Na7 139.94(5) 1_566 . ?
Cl1 Na9 Na9 131.34(3) 1_566 4 ?
Cl1 Na9 Na9 49.06(3) 1_566 3_565 ?
Cl1 Na9 Na9 49.06(3) 1_566 2_665 ?
Cl1 Na9 Na10 132.83(5) 1_566 . ?
Na8 Na9 Na7 57.97(4) . . ?
Na8 Na9 Na9 119.85(3) . 2_665 ?
Na8 Na9 Na9 90.23(3) . 3_565 ?
Na7 Na9 Na9 91.05(4) . 2_665 ?
Na7 Na9 Na9 119.58(3) . 3_565 ?
Na9 Na9 Na8 89.32(3) 4 . ?
Na9 Na9 Na7 60.66(3) 4 . ?
Na9 Na9 Na9 60.0 2_665 3_565 ?
Na9 Na9 Na9 120.80(3) 4 2_665 ?
Na9 Na9 Na9 179.20(3) 4 3_565 ?
Na10 Na9 Na8 58.12(4) . . ?
Na10 Na9 Na7 87.13(4) . . ?
Na10 Na9 Na9 120.02(4) . 3_565 ?
Na10 Na9 Na9 177.84(3) . 2_665 ?
Na10 Na9 Na9 59.18(2) . 4 ?
O2 Na9 Cl1 99.45(9) 2_556 1_566 ?
O2 Na9 Na8 107.69(8) 2_556 . ?
O2 Na9 Na7 107.45(7) 2_556 . ?
O2 Na9 Na9 47.63(6) 2_556 4 ?
O2 Na9 Na9 131.97(6) 2_556 3_565 ?
O2 Na9 Na9 131.56(8) 2_556 2_665 ?
O2 Na9 Na10 50.27(7) 2_556 . ?
O2 Na9 O14 86.37(9) 2_556 4 ?
O2 Na9 O17 169.85(12) 2_556 4 ?
F4 Na9 Cl1 175.48(10) . 1_566 ?
F4 Na9 Na8 44.51(6) . . ?
F4 Na9 Na7 42.67(7) . . ?
F4 Na9 Na9 134.71(6) . 3_565 ?
F4 Na9 Na9 44.85(6) . 4 ?
F4 Na9 Na9 133.72(7) . 2_665 ?
F4 Na9 Na10 44.50(7) . . ?
F4 Na9 O2 76.09(9) . 2_556 ?
F4 Na9 O13 72.18(8) . 3_665 ?
F4 Na9 O14 75.10(7) . 4 ?
F4 Na9 O17 114.06(12) . 4 ?
O13 Na9 Cl1 106.98(7) 3_665 1_566 ?
O13 Na9 Na8 105.55(8) 3_665 . ?
O13 Na9 Na7 48.63(8) 3_665 . ?
O13 Na9 Na9 74.66(6) 3_665 2_665 ?
O13 Na9 Na9 47.06(5) 3_665 4 ?
O13 Na9 Na9 133.72(6) 3_665 3_565 ?
O13 Na9 Na10 104.92(5) 3_665 . ?
O13 Na9 O2 84.77(8) 3_665 2_556 ?
O13 Na9 O14 147.26(10) 3_665 4 ?
O13 Na9 O17 97.73(7) 3_665 4 ?
O14 Na9 Cl1 105.54(6) 4 1_566 ?
O14 Na9 Na8 48.14(7) 4 . ?
O14 Na9 Na7 105.27(7) 4 . ?
O14 Na9 Na9 73.03(6) 4 3_565 ?
O14 Na9 Na9 132.16(6) 4 2_665 ?
O14 Na9 Na9 106.18(5) 4 4 ?
O14 Na9 Na10 47.46(5) 4 . ?
O14 Na9 O17 96.50(7) 4 4 ?
O17 Na9 Cl1 70.40(8) 4 1_566 ?
O17 Na9 Na8 81.21(8) 4 . ?
O17 Na9 Na7 81.26(8) 4 . ?
O17 Na9 Na9 41.13(6) 4 3_565 ?
O17 Na9 Na9 139.39(6) 4 4 ?
O17 Na9 Na9 41.14(6) 4 2_665 ?
O17 Na9 Na10 137.25(7) 4 . ?
Cl2 Na10 Na8 130.32(7) . 4 ?
Cl2 Na10 Na8 130.32(7) . . ?
Cl2 Na10 Na2 46.59(4) . 1_556 ?
Cl2 Na10 Na2 46.59(4) . 2_556 ?
Cl2 Na10 Na9 136.10(5) . 4 ?
Cl2 Na10 Na9 136.10(5) . . ?
Na8 Na10 Na8 60.74(5) . 4 ?
Na8 Na10 Na2 121.27(3) 4 1_556 ?
Na8 Na10 Na2 121.27(3) . 2_556 ?
Na8 Na10 Na2 176.86(5) . 1_556 ?
Na8 Na10 Na2 176.86(5) 4 2_556 ?
Na8 Na10 Na9 62.70(4) 4 4 ?
Na8 Na10 Na9 62.70(4) . . ?
Na8 Na10 Na9 93.41(5) 4 . ?
Na8 Na10 Na9 93.41(5) . 4 ?
Na2 Na10 Na2 56.61(5) 1_556 2_556 ?
Na9 Na10 Na2 89.72(4) . 2_556 ?
Na9 Na10 Na2 89.72(4) 4 1_556 ?
Na9 Na10 Na2 118.74(5) 4 2_556 ?
Na9 Na10 Na2 118.74(5) . 1_556 ?
Na9 Na10 Na9 61.64(4) 4 . ?
O2 Na10 Cl2 107.29(10) 2_556 . ?
O2 Na10 Na8 110.64(8) 2_556 4 ?
O2 Na10 Na8 110.64(8) 2_556 . ?
O2 Na10 Na2 71.26(7) 2_556 2_556 ?
O2 Na10 Na2 71.26(7) 2_556 1_556 ?
O2 Na10 Na9 48.68(6) 2_556 . ?
O2 Na10 Na9 48.68(6) 2_556 4 ?
O2 Na10 O12 153.44(12) 2_556 . ?
F4 Na10 Cl2 176.57(12) . . ?
F4 Na10 Na8 47.15(6) . . ?
F4 Na10 Na8 47.15(6) . 4 ?
F4 Na10 Na2 135.96(7) . 2_556 ?
F4 Na10 Na2 135.96(7) . 1_556 ?
F4 Na10 Na9 46.27(6) . . ?
F4 Na10 Na9 46.27(6) . 4 ?
F4 Na10 O2 76.14(10) . 2_556 ?
F4 Na10 O14 77.90(6) . 4 ?
F4 Na10 O14 77.90(6) . . ?
F4 Na10 O12 77.30(11) . . ?
O14 Na10 Cl2 102.11(6) . . ?
O14 Na10 Cl2 102.11(6) 4 . ?
O14 Na10 Na8 50.74(7) . 4 ?
O14 Na10 Na8 50.74(7) 4 . ?
O14 Na10 Na8 110.84(8) 4 4 ?
O14 Na10 Na8 110.84(8) . . ?
O14 Na10 Na2 127.62(8) . 2_556 ?
O14 Na10 Na2 71.53(7) . 1_556 ?
O14 Na10 Na2 127.63(8) 4 1_556 ?
O14 Na10 Na2 71.53(7) 4 2_556 ?
O14 Na10 Na9 49.48(6) 4 . ?
O14 Na10 Na9 49.48(6) . 4 ?
O14 Na10 Na9 110.62(7) . . ?
O14 Na10 Na9 110.62(7) 4 4 ?
O14 Na10 O2 86.70(7) 4 2_556 ?
O14 Na10 O2 86.70(7) . 2_556 ?
O14 Na10 O14 155.78(12) 4 . ?
O14 Na10 O12 87.78(8) . . ?
O14 Na10 O12 87.78(8) 4 . ?
O12 Na10 Cl2 99.27(9) . . ?
O12 Na10 Na8 48.13(6) . 4 ?
O12 Na10 Na8 48.13(6) . . ?
O12 Na10 Na2 130.84(6) . 2_556 ?
O12 Na10 Na2 130.84(6) . 1_556 ?
O12 Na10 Na9 110.18(7) . . ?
O12 Na10 Na9 110.18(7) . 4 ?
S2 O4 Na2 118.16(10) . . ?
S2 O4 Na2 118.16(10) . 2 ?
S2 O4 Na2 118.16(10) . 3 ?
Na2 O4 Na2 99.55(12) 3 . ?
Na2 O4 Na2 99.55(12) 2 . ?
Na2 O4 Na2 99.55(12) 3 2 ?
Na3 Na4 Na3 64.06(4) 6_665 3_665 ?
Na1 Na4 Na3 57.75(4) 3_665 6_665 ?
Na1 Na4 Na3 89.25(5) 6_665 6_665 ?
Na1 Na4 Na3 89.25(5) 3_665 3_665 ?
Na1 Na4 Na3 57.75(4) 6_665 3_665 ?
Na1 Na4 Na1 58.77(6) 6_665 3_665 ?
Na1 Na4 Na6 121.97(3) 3_665 4 ?
Na1 Na4 Na6 175.35(7) 6_665 4 ?
Na1 Na4 Na6 175.35(7) 3_665 . ?
Na1 Na4 Na6 121.97(3) 6_665 . ?
Na6 Na4 Na3 94.88(4) . 3_665 ?
Na6 Na4 Na3 94.88(4) 4 6_665 ?
Na6 Na4 Na3 126.16(6) 4 3_665 ?
Na6 Na4 Na3 126.16(6) . 6_665 ?
Na6 Na4 Na6 56.86(5) 4 . ?
F2 Na4 Na3 140.35(6) . 3_665 ?
F2 Na4 Na3 140.35(6) . 6_665 ?
F2 Na4 Na1 129.17(8) . 6_665 ?
F2 Na4 Na1 129.17(8) . 3_665 ?
F2 Na4 Na6 46.39(6) . . ?
F2 Na4 Na6 46.38(6) . 4 ?
F2 Na4 F1 176.44(14) . 3_665 ?
F2 Na4 O8 75.30(11) . 3_665 ?
F2 Na4 O6 104.92(6) . . ?
F2 Na4 O6 104.92(6) . 4 ?
F2 Na4 O1 95.95(11) . 2 ?
F1 Na4 Na3 41.72(5) 3_665 3_665 ?
F1 Na4 Na3 41.72(5) 3_665 6_665 ?
F1 Na4 Na1 48.11(6) 3_665 6_665 ?
F1 Na4 Na1 48.11(6) 3_665 3_665 ?
F1 Na4 Na6 136.25(8) 3_665 . ?
F1 Na4 Na6 136.25(8) 3_665 4 ?
F1 Na4 O8 108.26(11) 3_665 3_665 ?
F1 Na4 O6 75.05(6) 3_665 4 ?
F1 Na4 O6 75.05(6) 3_665 . ?
F1 Na4 O1 80.49(11) 3_665 2 ?
O8 Na4 Na3 81.50(6) 3_665 3_665 ?
O8 Na4 Na3 81.50(6) 3_665 6_665 ?
O8 Na4 Na1 137.80(6) 3_665 6_665 ?
O8 Na4 Na1 137.80(6) 3_665 3_665 ?
O8 Na4 Na6 45.36(6) 3_665 . ?
O8 Na4 Na6 45.36(6) 3_665 4 ?
O6 Na4 Na3 45.14(5) . 3_665 ?
O6 Na4 Na3 108.64(6) . 6_665 ?
O6 Na4 Na3 45.14(5) 4 6_665 ?
O6 Na4 Na3 108.64(6) 4 3_665 ?
O6 Na4 Na1 107.60(8) . 3_665 ?
O6 Na4 Na1 49.77(7) . 6_665 ?
O6 Na4 Na1 49.77(7) 4 3_665 ?
O6 Na4 Na1 107.60(8) 4 6_665 ?
O6 Na4 Na6 74.09(7) . . ?
O6 Na4 Na6 130.23(8) 4 . ?
O6 Na4 Na6 74.09(7) 4 4 ?
O6 Na4 Na6 130.23(8) . 4 ?
O6 Na4 O8 94.59(8) 4 3_665 ?
O6 Na4 O8 94.59(8) . 3_665 ?
O6 Na4 O6 150.10(11) . 4 ?
O6 Na4 O1 87.61(8) . 2 ?
O6 Na4 O1 87.61(8) 4 2 ?
O1 Na4 Na3 105.84(7) 2 6_665 ?
O1 Na4 Na3 105.84(7) 2 3_665 ?
O1 Na4 Na1 48.51(6) 2 3_665 ?
O1 Na4 Na1 48.51(6) 2 6_665 ?
O1 Na4 Na6 127.89(7) 2 . ?
O1 Na4 Na6 127.88(7) 2 4 ?
O1 Na4 O8 171.25(11) 2 3_665 ?
S5 Na5 Na8 63.54(4) . . ?
Na3 Na5 S5 141.89(4) . . ?
Na3 Na5 S5 141.89(4) 4 . ?
Na3 Na5 Na8 147.68(6) . . ?
Na3 Na5 Na8 110.48(4) 4 . ?
Na3 Na5 Na3 63.33(6) . 4 ?
Na6 Na5 S5 123.56(4) . . ?
Na6 Na5 S5 123.56(4) 4 . ?
Na6 Na5 Na8 88.28(4) . . ?
Na6 Na5 Na8 60.18(3) 4 . ?
Na6 Na5 Na3 61.47(4) 4 4 ?
Na6 Na5 Na3 92.44(5) 4 . ?
Na6 Na5 Na3 61.47(4) . . ?
Na6 Na5 Na3 92.44(5) . 4 ?
Na6 Na5 Na6 59.39(4) 4 . ?
O11 Na5 S5 23.22(11) . . ?
O11 Na5 Na8 83.72(10) . . ?
O11 Na5 Na3 126.52(10) . . ?
O11 Na5 Na3 126.52(10) . 4 ?
O11 Na5 Na6 140.55(8) . 4 ?
O11 Na5 Na6 140.55(8) . . ?
O11 Na5 F2 167.96(14) . . ?
F3 Na5 S5 94.10(9) . . ?
F3 Na5 Na8 43.35(6) . . ?
F3 Na5 Na3 105.51(8) . . ?
F3 Na5 Na3 105.51(8) . 4 ?
F3 Na5 Na6 44.93(6) . 4 ?
F3 Na5 Na6 44.93(6) . . ?
F3 Na5 O11 117.33(14) . . ?
F3 Na5 F2 74.72(9) . . ?
F3 Na5 O9 83.04(6) . 4 ?
F3 Na5 O9 83.04(6) . . ?
F3 Na5 O5 147.16(12) . . ?
F2 Na5 S5 168.82(8) . . ?
F2 Na5 Na8 106.83(7) . . ?
F2 Na5 Na3 44.85(5) . 4 ?
F2 Na5 Na3 44.85(5) . . ?
F2 Na5 Na6 47.76(5) . . ?
F2 Na5 Na6 47.76(5) . 4 ?
O9 Na5 S5 102.30(6) 4 . ?
O9 Na5 S5 102.30(6) . . ?
O9 Na5 Na8 118.17(8) . . ?
O9 Na5 Na8 63.64(7) 4 . ?
O9 Na5 Na3 49.98(7) . . ?
O9 Na5 Na3 49.98(7) 4 4 ?
O9 Na5 Na3 112.13(8) 4 . ?
O9 Na5 Na3 112.13(8) . 4 ?
O9 Na5 Na6 106.99(7) . 4 ?
O9 Na5 Na6 47.92(5) . . ?
O9 Na5 Na6 106.99(7) 4 . ?
O9 Na5 Na6 47.92(5) 4 4 ?
O9 Na5 O11 103.75(6) . . ?
O9 Na5 O11 103.75(6) 4 . ?
O9 Na5 F2 76.73(6) . . ?
O9 Na5 F2 76.73(6) 4 . ?
O9 Na5 O9 152.45(11) . 4 ?
O5 Na5 S5 118.73(8) . . ?
O5 Na5 Na8 151.82(2) . . ?
O5 Na5 Na3 48.49(5) . . ?
O5 Na5 Na3 48.49(5) . 4 ?
O5 Na5 Na6 108.77(7) . 4 ?
O5 Na5 Na6 108.78(7) . . ?
O5 Na5 O11 95.51(13) . . ?
O5 Na5 F2 72.45(9) . . ?
O5 Na5 O9 89.47(7) . 4 ?
O5 Na5 O9 89.47(7) . . ?
Na8 Na6 S3 143.28(4) 4 . ?
Na7 Na6 S3 142.76(5) . . ?
Na7 Na6 Na8 58.46(5) . 4 ?
Na7 Na6 Na3 148.63(5) . . ?
Na3 Na6 S3 64.85(4) . . ?
Na3 Na6 Na8 110.64(4) . 4 ?
Na5 Na6 S3 124.25(4) . . ?
Na5 Na6 Na8 62.38(4) . 4 ?
Na5 Na6 Na7 91.72(4) . . ?
Na5 Na6 Na3 59.46(4) . . ?
Na6 Na6 S3 125.64(3) 4 . ?
Na6 Na6 Na8 90.02(3) 4 4 ?
Na6 Na6 Na7 60.88(3) 4 . ?
Na6 Na6 Na3 91.77(3) 4 . ?
Na6 Na6 Na5 60.30(2) 4 . ?
F3 Na6 S3 166.06(9) . . ?
F3 Na6 Na8 44.75(6) . 4 ?
F3 Na6 Na7 47.74(6) . . ?
F3 Na6 Na3 102.58(7) . . ?
F3 Na6 Na5 43.98(6) . . ?
F3 Na6 Na6 45.47(5) . 4 ?
F3 Na6 F2 78.01(8) . . ?
F3 Na6 O9 81.83(7) . . ?
F3 Na6 O8 84.45(7) . 3_665 ?
F3 Na6 O16 76.34(9) . . ?
F3 Na6 O7 169.58(12) . . ?
F2 Na6 S3 88.36(7) . . ?
F2 Na6 Na8 114.12(7) . 4 ?
F2 Na6 Na7 109.69(6) . . ?
F2 Na6 Na3 44.27(5) . . ?
F2 Na6 Na5 53.02(6) . . ?
F2 Na6 Na6 48.90(5) . 4 ?
F2 Na6 O7 112.33(12) . . ?
O9 Na6 S3 93.05(6) . . ?
O9 Na6 Na8 64.81(7) . 4 ?
O9 Na6 Na7 121.35(8) . . ?
O9 Na6 Na3 48.86(7) . . ?
O9 Na6 Na5 47.44(5) . . ?
O9 Na6 Na6 107.42(5) . 4 ?
O9 Na6 F2 80.19(7) . . ?
O9 Na6 O16 100.94(8) . . ?
O9 Na6 O7 98.35(6) . . ?
O8 Na6 S3 94.77(7) 3_665 . ?
O8 Na6 Na8 118.46(8) 3_665 4 ?
O8 Na6 Na7 61.59(8) 3_665 . ?
O8 Na6 Na3 112.80(8) 3_665 . ?
O8 Na6 Na5 108.06(5) 3_665 . ?
O8 Na6 Na6 48.10(5) 3_665 4 ?
O8 Na6 F2 74.26(8) 3_665 . ?
O8 Na6 O9 153.00(9) 3_665 . ?
O8 Na6 O16 98.24(8) 3_665 . ?
O8 Na6 O7 99.28(6) 3_665 . ?
O16 Na6 S3 117.48(7) . . ?
O16 Na6 Na8 46.97(5) . 4 ?
O16 Na6 Na7 47.30(5) . . ?
O16 Na6 Na3 148.78(6) . . ?
O16 Na6 Na5 108.77(6) . . ?
O16 Na6 Na6 107.40(5) . 4 ?
O16 Na6 F2 153.86(9) . . ?
O16 Na6 O7 93.45(10) . . ?
O7 Na6 S3 24.03(8) . . ?
O7 Na6 Na8 126.00(8) . 4 ?
O7 Na6 Na7 125.83(8) . . ?
O7 Na6 Na3 85.03(8) . . ?
O7 Na6 Na5 141.26(6) . . ?
O7 Na6 Na6 142.54(5) . 4 ?
S1 O2 Na9 130.51(9) . 5_554 ?
S1 O2 Na9 130.51(9) . 3_554 ?
S1 O2 Na10 130.62(16) . 3_554 ?
Na9 O2 Na9 84.74(11) 5_554 3_554 ?
Na9 O2 Na10 81.05(10) 3_554 3_554 ?
Na9 O2 Na10 81.05(10) 5_554 3_554 ?
S5 O11 Na5 115.82(11) . 3 ?
S5 O11 Na5 115.82(11) . . ?
S5 O11 Na5 115.82(11) . 2 ?
Na5 O11 Na5 102.45(14) . 2 ?
Na5 O11 Na5 102.45(14) . 3 ?
Na5 O11 Na5 102.45(14) 3 2 ?
Na8 F4 Na8 87.11(11) . 4 ?
Na7 F4 Na8 89.19(10) . . ?
Na7 F4 Na8 89.19(10) . 4 ?
Na7 F4 Na9 93.73(7) . 4 ?
Na7 F4 Na9 93.73(7) . . ?
Na9 F4 Na8 176.61(10) . 4 ?
Na9 F4 Na8 91.21(4) . . ?
Na9 F4 Na8 176.61(10) 4 . ?
Na9 F4 Na8 91.21(4) 4 4 ?
Na9 F4 Na9 90.30(12) 4 . ?
Na10 F4 Na8 87.76(7) . 4 ?
Na10 F4 Na8 87.76(7) . . ?
Na10 F4 Na7 175.79(15) . . ?
Na10 F4 Na9 89.24(10) . . ?
Na10 F4 Na9 89.24(10) . 4 ?
Na8 F3 Na8 86.28(11) . 4 ?
Na8 F3 Na7 85.05(9) . . ?
Na8 F3 Na7 85.05(9) 4 . ?
Na5 F3 Na8 95.54(7) . . ?
Na5 F3 Na8 95.54(7) . 4 ?
Na5 F3 Na7 179.20(14) . . ?
Na5 F3 Na6 91.09(10) . . ?
Na5 F3 Na6 91.09(10) . 4 ?
Na6 F3 Na8 173.27(12) . . ?
Na6 F3 Na8 91.95(4) 4 . ?
Na6 F3 Na8 173.27(12) 4 4 ?
Na6 F3 Na8 91.95(4) . 4 ?
Na6 F3 Na7 88.34(6) . . ?
Na6 F3 Na7 88.34(6) 4 . ?
Na6 F3 Na6 89.07(10) 4 . ?
Na3 F2 Na3 94.93(11) 4 . ?
Na3 F2 Na5 81.85(7) 4 . ?
Na3 F2 Na5 81.85(7) . . ?
Na3 F2 Na6 160.12(13) 4 . ?
Na3 F2 Na6 88.37(5) . . ?
Na3 F2 Na6 160.11(13) . 4 ?
Na3 F2 Na6 88.37(5) 4 4 ?
Na4 F2 Na3 106.29(11) . 4 ?
Na4 F2 Na3 106.29(11) . . ?
Na4 F2 Na5 167.58(14) . . ?
Na4 F2 Na6 91.48(7) . . ?
Na4 F2 Na6 91.48(7) . 4 ?
Na6 F2 Na5 79.21(9) . . ?
Na6 F2 Na5 79.21(9) 4 . ?
Na6 F2 Na6 82.19(10) 4 . ?
Na2 F1 Na1 84.77(10) . 5 ?
Na2 F1 Na1 84.77(10) . . ?
Na3 F1 Na2 93.30(7) . . ?
Na3 F1 Na2 93.30(7) 5 . ?
Na3 F1 Na3 105.01(13) . 5 ?
Na3 F1 Na1 86.49(5) 5 . ?
Na3 F1 Na1 86.49(5) . 5 ?
Na3 F1 Na1 168.44(11) . . ?
Na3 F1 Na1 168.44(11) 5 5 ?
Na3 F1 Na4 95.46(10) 5 2_655 ?
Na3 F1 Na4 95.46(10) . 2_655 ?
Na1 F1 Na1 81.99(10) . 5 ?
Na4 F1 Na2 165.58(14) 2_655 . ?
Na4 F1 Na1 84.36(7) 2_655 . ?
Na4 F1 Na1 84.36(7) 2_655 5 ?
S4 O9 Na3 127.35(13) . . ?
S4 O9 Na5 129.85(11) . . ?
S4 O9 Na6 130.69(11) . . ?
Na5 O9 Na3 83.02(8) . . ?
Na5 O9 Na6 84.63(8) . . ?
Na6 O9 Na3 84.69(8) . . ?
S4 O8 Na7 88.92(13) . 2_655 ?
S4 O8 Na4 117.52(15) . 2_655 ?
S4 O8 Na6 133.30(8) . 2_655 ?
S4 O8 Na6 133.30(8) . 6_655 ?
Na4 O8 Na7 153.55(11) 2_655 2_655 ?
Na6 O8 Na7 73.96(8) 2_655 2_655 ?
Na6 O8 Na7 73.96(8) 6_655 2_655 ?
Na6 O8 Na4 86.54(9) 2_655 2_655 ?
Na6 O8 Na4 86.54(9) 6_655 2_655 ?
Na6 O8 Na6 83.80(10) 2_655 6_655 ?
S3 O6 Na3 128.52(10) . 3_665 ?
S3 O6 Na1 130.86(14) . 6_665 ?
S3 O6 Na4 128.32(11) . . ?
Na3 O6 Na1 81.78(8) 3_665 6_665 ?
Na4 O6 Na3 89.87(9) . 3_665 ?
Na4 O6 Na1 80.95(8) . 6_665 ?
S6 O13 Na7 128.56(17) . 2_655 ?
S6 O13 Na9 128.13(10) . 6_655 ?
S6 O13 Na9 128.13(10) . 2_655 ?
Na9 O13 Na7 85.56(9) 2_655 2_655 ?
Na9 O13 Na7 85.56(9) 6_655 2_655 ?
Na9 O13 Na9 85.89(10) 6_655 2_655 ?
S6 O14 Na8 129.30(14) . 4 ?
S6 O14 Na9 128.77(11) . 4 ?
S6 O14 Na10 132.31(12) . . ?
Na9 O14 Na8 84.42(8) 4 4 ?
Na10 O14 Na8 81.35(8) . 4 ?
Na10 O14 Na9 83.06(9) . 4 ?
S2 O5 Na3 127.08(10) . . ?
S2 O5 Na3 127.08(10) . 4 ?
S2 O5 Na5 129.47(16) . . ?
Na3 O5 Na3 88.61(10) 4 . ?
Na5 O5 Na3 85.08(9) . 4 ?
Na5 O5 Na3 85.08(9) . . ?
S4 O10 Na8 116.57(11) . 4 ?
S4 O10 Na8 116.57(11) . 3 ?
S4 O10 Na7 110.48(15) . 2_655 ?
Na8 O10 Na8 106.61(14) 4 3 ?
Na8 O10 Na7 102.40(11) 4 2_655 ?
Na8 O10 Na7 102.40(11) 3 2_655 ?
S1 O3 Na2 129.34(12) . . ?
S1 O3 Na3 122.96(14) . 5 ?
S1 O3 Na1 133.02(11) . . ?
Na3 O3 Na2 88.41(8) 5 . ?
Na1 O3 Na2 83.41(8) . . ?
Na1 O3 Na3 84.44(7) . 5 ?
S7 O16 Na8 127.58(12) . 4 ?
S7 O16 Na7 128.82(12) . . ?
S7 O16 Na6 129.76(14) . . ?
Na7 O16 Na8 83.28(8) . 4 ?
Na7 O16 Na6 85.34(8) . . ?
Na6 O16 Na8 86.29(8) . 4 ?
S1 O1 Na1 131.13(10) . 2_545 ?
S1 O1 Na1 131.13(10) . 4_545 ?
S1 O1 Na4 131.21(17) . 3 ?
Na1 O1 Na1 80.80(10) 4_545 2_545 ?
Na1 O1 Na4 81.69(8) 4_545 3 ?
Na1 O1 Na4 81.69(8) 2_545 3 ?
S5 O12 Na8 132.11(9) . . ?
S5 O12 Na8 132.11(9) . 4 ?
S5 O12 Na10 130.45(18) . . ?
Na8 O12 Na8 83.66(10) . 4 ?
Na8 O12 Na10 79.18(8) . . ?
Na8 O12 Na10 79.18(8) 4 . ?
S7 O17 Na9 119.58(8) . 6_655 ?
S7 O17 Na9 119.58(8) . 5_665 ?
S7 O17 Na9 119.58(8) . 4 ?
Na9 O17 Na9 97.73(11) 6_655 4 ?
Na9 O17 Na9 97.73(11) 6_655 5_665 ?
Na9 O17 Na9 97.73(11) 5_665 4 ?
S3 O7 Na6 113.77(9) . 2_655 ?
S3 O7 Na6 113.77(9) . . ?
S3 O7 Na6 113.77(9) . 3_665 ?
Na6 O7 Na6 104.86(10) 2_655 . ?
Na6 O7 Na6 104.86(10) 2_655 3_665 ?
Na6 O7 Na6 104.85(10) 3_665 . ?
S6 O15 Na2 129.10(15) . 1_556 ?
S6 O15 Na1 133.74(9) . 1_556 ?
S6 O15 Na1 133.74(9) . 5_556 ?
Na2 O15 Na1 80.84(10) 1_556 1_556 ?
Na2 O15 Na1 80.84(10) 1_556 5_556 ?
Na1 O15 Na1 77.84(11) 5_556 1_556 ?

loop_
_geom_bond_atom_site_label_1
_geom_bond_atom_site_label_2
_geom_bond_distance
_geom_bond_site_symmetry_2
_geom_bond_publ_flag
S5 Na5 3.358(2) 3 ?
S5 Na5 3.358(2) 2 ?
S5 Na5 3.358(2) . ?
S5 O11 1.471(5) . ?
S5 O12 1.472(3) 2 ?
S5 O12 1.472(3) 3 ?
S5 O12 1.472(3) . ?
S7 O16 1.471(2) 2_655 ?
S7 O16 1.471(2) . ?
S7 O16 1.471(2) 3_665 ?
S7 O17 1.469(4) . ?
Cl2 Na2 2.857(2) 1_556 ?
Cl2 Na2 2.857(2) 2_556 ?
Cl2 Na2 2.857(2) 3_556 ?
Cl2 Na10 2.6789(18) 3 ?
Cl2 Na10 2.6789(19) . ?
Cl2 Na10 2.6789(18) 2 ?
S1 O2 1.475(3) . ?
S1 O3 1.472(2) . ?
S1 O3 1.472(2) 6 ?
S1 O1 1.478(3) . ?
S2 O4 1.480(4) . ?
S2 O5 1.470(2) 2 ?
S2 O5 1.470(2) 3 ?
S2 O5 1.470(2) . ?
S6 O13 1.476(3) . ?
S6 O14 1.477(2) . ?
S6 O14 1.477(2) 5 ?
S6 O15 1.478(3) . ?
S4 Na8 3.3474(17) 4 ?
S4 Na8 3.3474(17) 3 ?
S4 Na7 3.309(2) 2_655 ?
S4 O9 1.476(2) 5 ?
S4 O9 1.476(2) . ?
S4 O8 1.474(2) . ?
S4 O10 1.476(4) . ?
Cl1 Na1 2.7035(15) 2_545 ?
Cl1 Na1 2.7035(15) . ?
Cl1 Na1 2.7035(15) 3_655 ?
Cl1 Na9 2.8595(18) 3_554 ?
Cl1 Na9 2.8595(18) 2_654 ?
Cl1 Na9 2.8595(18) 1_544 ?
S3 Na6 3.3113(18) 2_655 ?
S3 Na6 3.3113(18) . ?
S3 Na6 3.3113(18) 3_665 ?
S3 O6 1.4729(19) . ?
S3 O6 1.4729(19) 3_665 ?
S3 O6 1.4729(19) 2_655 ?
S3 O7 1.473(4) . ?
Na8 S4 3.3474(17) 2 ?
Na8 Na8 3.182(2) 4 ?
Na8 Na7 3.208(2) . ?
Na8 Na9 3.2928(17) . ?
Na8 Na10 3.1466(18) . ?
Na8 Na6 3.3032(18) 4 ?
Na8 F4 2.309(2) . ?
Na8 F3 2.327(2) . ?
Na8 O14 2.464(3) 4 ?
Na8 O10 2.415(2) 2 ?
Na8 O16 2.420(2) 4 ?
Na8 O12 2.385(2) . ?
Na7 S4 3.309(2) 3_665 ?
Na7 Na8 3.208(2) 4 ?
Na7 Na6 3.2667(19) . ?
Na7 Na6 3.2667(19) 4 ?
Na7 F4 2.260(3) . ?
Na7 F3 2.419(3) . ?
Na7 O8 2.990(3) 3_665 ?
Na7 O13 2.505(4) 3_665 ?
Na7 O10 2.489(3) 3_665 ?
Na7 O16 2.4087(19) . ?
Na7 O16 2.4087(19) 4 ?
Na2 Cl2 2.857(2) 1_554 ?
Na2 Na2 3.729(3) 2 ?
Na2 Na2 3.729(3) 3 ?
Na2 Na3 3.3729(19) 5 ?
Na2 Na3 3.3729(19) . ?
Na2 Na1 3.174(2) . ?
Na2 Na1 3.174(2) 5 ?
Na2 O4 2.442(3) . ?
Na2 F1 2.349(3) . ?
Na2 O3 2.434(2) . ?
Na2 O3 2.434(2) 5 ?
Na2 O15 2.431(3) 1_554 ?
Na3 Na3 3.383(2) 4 ?
Na3 Na1 3.186(2) 5 ?
Na3 Na4 3.424(2) 2_655 ?
Na3 Na5 3.222(2) . ?
Na3 Na6 3.287(2) . ?
Na3 F2 2.295(2) . ?
Na3 F1 2.289(2) . ?
Na3 O9 2.486(3) . ?
Na3 O6 2.428(2) 2_655 ?
Na3 O5 2.422(2) . ?
Na3 O3 2.404(3) 5 ?
Na1 Na3 3.186(2) 5 ?
Na1 Na1 3.976(2) 2_545 ?
Na1 Na1 3.976(2) 3_655 ?
Na1 Na1 3.096(2) 5 ?
Na1 Na4 3.155(2) 2_655 ?
Na1 F1 2.360(2) . ?
Na1 O6 2.439(2) 6_655 ?
Na1 O3 2.336(2) . ?
Na1 O1 2.388(2) 3_655 ?
Na1 O15 2.464(3) 1_554 ?
Na9 Cl1 2.8596(18) 1_566 ?
Na9 Na9 3.748(2) 3_565 ?
Na9 Na9 3.748(2) 2_665 ?
Na9 Na9 3.260(2) 4 ?
Na9 Na10 3.182(2) . ?
Na9 O2 2.419(3) 2_556 ?
Na9 F4 2.299(2) . ?
Na9 O13 2.393(2) 3_665 ?
Na9 O14 2.437(2) 4 ?
Na9 O17 2.488(2) 4 ?
Na10 Na8 3.1466(18) 4 ?
Na10 Na2 3.932(2) 2_556 ?
Na10 Na2 3.932(2) 1_556 ?
Na10 Na9 3.182(2) 4 ?
Na10 O2 2.477(3) 2_556 ?
Na10 F4 2.230(3) . ?
Na10 O14 2.3620(18) 4 ?
Na10 O14 2.3620(18) . ?
Na10 O12 2.548(4) . ?
O4 Na2 2.442(3) 3 ?
O4 Na2 2.442(3) 2 ?
Na4 Na3 3.424(2) 6_665 ?
Na4 Na3 3.424(2) 3_665 ?
Na4 Na1 3.155(2) 3_665 ?
Na4 Na1 3.155(2) 6_665 ?
Na4 Na6 3.340(2) . ?
Na4 Na6 3.339(2) 4 ?
Na4 F2 2.241(3) . ?
Na4 F1 2.338(3) 3_665 ?
Na4 O8 2.490(4) 3_665 ?
Na4 O6 2.4210(18) 4 ?
Na4 O6 2.4209(18) . ?
Na4 O1 2.435(4) 2 ?
Na5 Na3 3.222(2) 4 ?
Na5 Na6 3.209(2) 4 ?
Na5 Na6 3.209(2) . ?
Na5 O11 2.445(3) . ?
Na5 F3 2.229(3) . ?
Na5 F2 2.610(3) . ?
Na5 O9 2.3741(18) 4 ?
Na5 O9 2.3741(18) . ?
Na5 O5 2.343(3) . ?
Na6 Na8 3.3032(18) 4 ?
Na6 Na6 3.180(2) 4 ?
Na6 F3 2.267(2) . ?
Na6 F2 2.419(2) . ?
Na6 O9 2.392(2) . ?
Na6 O8 2.380(2) 3_665 ?
Na6 O16 2.411(3) . ?
Na6 O7 2.431(2) . ?
O2 Na9 2.419(3) 3_554 ?
O2 Na9 2.419(3) 5_554 ?
O2 Na10 2.477(3) 3_554 ?
O11 Na5 2.445(3) 2 ?
O11 Na5 2.445(3) 3 ?
F4 Na8 2.309(2) 4 ?
F4 Na9 2.299(2) 4 ?
F3 Na8 2.327(2) 4 ?
F3 Na6 2.267(2) 4 ?
F2 Na3 2.295(2) 4 ?
F2 Na6 2.419(2) 4 ?
F1 Na3 2.289(2) 5 ?
F1 Na1 2.360(2) 5 ?
F1 Na4 2.338(3) 2_655 ?
O8 Na7 2.990(3) 2_655 ?
O8 Na4 2.490(4) 2_655 ?
O8 Na6 2.380(2) 2_655 ?
O8 Na6 2.380(2) 6_655 ?
O6 Na3 2.428(2) 3_665 ?
O6 Na1 2.439(2) 6_665 ?
O13 Na7 2.505(4) 2_655 ?
O13 Na9 2.393(2) 6_655 ?
O13 Na9 2.393(2) 2_655 ?
O14 Na8 2.464(3) 4 ?
O14 Na9 2.437(2) 4 ?
O5 Na3 2.422(2) 4 ?
O10 Na8 2.415(2) 4 ?
O10 Na8 2.415(2) 3 ?
O10 Na7 2.489(3) 2_655 ?
O3 Na3 2.404(3) 5 ?
O16 Na8 2.420(2) 4 ?
O1 Na1 2.388(2) 2_545 ?
O1 Na1 2.388(2) 4_545 ?
O1 Na4 2.435(4) 3 ?
O12 Na8 2.385(2) 4 ?
O17 Na9 2.488(2) 6_655 ?
O17 Na9 2.488(2) 5_665 ?
O17 Na9 2.488(2) 4 ?
O7 Na6 2.431(2) 2_655 ?
O7 Na6 2.431(2) 3_665 ?
O15 Na2 2.431(3) 1_556 ?
O15 Na1 2.464(3) 5_556 ?
O15 Na1 2.464(3) 1_556 ?

loop_
_geom_torsion_atom_site_label_1
_geom_torsion_atom_site_label_2
_geom_torsion_atom_site_label_3
_geom_torsion_atom_site_label_4
_geom_torsion
_geom_torsion_site_symmetry_1
_geom_torsion_site_symmetry_2
_geom_torsion_site_symmetry_3
_geom_torsion_site_symmetry_4
_geom_torsion_publ_flag
Na8 S4 O9 Na3 -135.32(9) 3 . . . ?
Na8 S4 O9 Na3 -179.62(12) 4 . . . ?
Na8 S4 O9 Na5 -63.65(15) 4 . . . ?
Na8 S4 O9 Na5 -19.4(2) 3 . . . ?
Na8 S4 O9 Na6 60.20(14) 4 . . . ?
Na8 S4 O9 Na6 104.51(14) 3 . . . ?
Na8 S4 O8 Na7 42.78(6) 4 . . 2_655 ?
Na8 S4 O8 Na7 -42.78(6) 3 . . 2_655 ?
Na8 S4 O8 Na4 137.22(6) 3 . . 2_655 ?
Na8 S4 O8 Na4 -137.22(6) 4 . . 2_655 ?
Na8 S4 O8 Na6 23.8(2) 3 . . 6_655 ?
Na8 S4 O8 Na6 109.36(15) 4 . . 6_655 ?
Na8 S4 O8 Na6 -23.8(2) 4 . . 2_655 ?
Na8 S4 O8 Na6 -109.36(15) 3 . . 2_655 ?
Na8 S4 O10 Na8 127.4(2) 4 . . 3 ?
Na8 S4 O10 Na8 -127.4(2) 3 . . 4 ?
Na8 S4 O10 Na7 116.30(11) 3 . . 2_655 ?
Na8 S4 O10 Na7 -116.30(11) 4 . . 2_655 ?
Na7 S4 O9 Na3 134.96(9) 2_655 . . . ?
Na7 S4 O9 Na5 -109.08(14) 2_655 . . . ?
Na7 S4 O9 Na6 14.8(2) 2_655 . . . ?
Na7 S4 O8 Na4 180.000(1) 2_655 . . 2_655 ?
Na7 S4 O8 Na6 66.58(19) 2_655 . . 6_655 ?
Na7 S4 O8 Na6 -66.58(19) 2_655 . . 2_655 ?
Na7 S4 O10 Na8 -116.30(11) 2_655 . . 3 ?
Na7 S4 O10 Na8 116.30(11) 2_655 . . 4 ?
O4 S2 O5 Na3 -61.11(16) . . . . ?
O4 S2 O5 Na3 61.11(16) . . . 4 ?
O4 S2 O5 Na5 180.0 . . . . ?
Na5 S5 O11 Na5 120.000(1) 3 . . 2 ?
Na5 S5 O11 Na5 120.000(0) . . . 3 ?
Na5 S5 O11 Na5 120.000(1) 2 . . . ?
Na5 S5 O11 Na5 -120.000(1) 2 . . 3 ?
Na5 S5 O11 Na5 -120.000(0) . . . 2 ?
Na5 S5 O11 Na5 -120.000(1) 3 . . . ?
Na5 S5 O12 Na8 107.22(15) 3 . . . ?
Na5 S5 O12 Na8 -107.22(15) 2 . . 4 ?
Na5 S5 O12 Na8 -64.0(2) . . . 4 ?
Na5 S5 O12 Na8 20.8(3) 2 . . . ?
Na5 S5 O12 Na8 -20.8(3) 3 . . 4 ?
Na5 S5 O12 Na8 64.0(2) . . . . ?
Na5 S5 O12 Na10 180.0 . . . . ?
Na5 S5 O12 Na10 -136.80(8) 3 . . . ?
Na5 S5 O12 Na10 136.80(8) 2 . . . ?
Na6 S3 O6 Na3 29.96(15) 3_665 . . 3_665 ?
Na6 S3 O6 Na3 101.32(15) . . . 3_665 ?
Na6 S3 O6 Na3 62.3(2) 2_655 . . 3_665 ?
Na6 S3 O6 Na1 146.50(11) 3_665 . . 6_665 ?
Na6 S3 O6 Na1 -142.14(11) . . . 6_665 ?
Na6 S3 O6 Na1 178.86(5) 2_655 . . 6_665 ?
Na6 S3 O6 Na4 -66.4(2) 2_655 . . . ?
Na6 S3 O6 Na4 -27.39(15) . . . . ?
Na6 S3 O6 Na4 -98.74(15) 3_665 . . . ?
Na6 S3 O7 Na6 119.999(0) 3_665 . . . ?
Na6 S3 O7 Na6 120.001(1) . . . 2_655 ?
Na6 S3 O7 Na6 -119.999(0) . . . 3_665 ?
Na6 S3 O7 Na6 -120.000(1) 3_665 . . 2_655 ?
Na6 S3 O7 Na6 -120.001(1) 2_655 . . . ?
Na6 S3 O7 Na6 120.000(1) 2_655 . . 3_665 ?
O2 S1 O3 Na2 61.91(18) . . . . ?
O2 S1 O3 Na3 -178.84(12) . . . 5 ?
O2 S1 O3 Na1 -62.3(2) . . . . ?
O2 S1 O1 Na1 59.37(17) . . . 2_545 ?
O2 S1 O1 Na1 -59.37(17) . . . 4_545 ?
O2 S1 O1 Na4 180.000(0) . . . 3 ?
O11 S5 O12 Na8 -64.0(2) . . . 4 ?
O11 S5 O12 Na8 64.0(2) . . . . ?
O11 S5 O12 Na10 180.0 . . . . ?
O9 S4 O9 Na3 -56.99(19) 5 . . . ?
O9 S4 O9 Na5 59.0(2) 5 . . . ?
O9 S4 O9 Na6 -177.17(5) 5 . . . ?
O9 S4 O8 Na7 120.00(11) . . . 2_655 ?
O9 S4 O8 Na7 -120.00(11) 5 . . 2_655 ?
O9 S4 O8 Na4 -60.00(11) . . . 2_655 ?
O9 S4 O8 Na4 60.00(11) 5 . . 2_655 ?
O9 S4 O8 Na6 53.4(3) . . . 2_655 ?
O9 S4 O8 Na6 173.42(14) 5 . . 2_655 ?
O9 S4 O8 Na6 -53.4(3) 5 . . 6_655 ?
O9 S4 O8 Na6 -173.43(14) . . . 6_655 ?
O9 S4 O10 Na8 -3.64(16) . . . 4 ?
O9 S4 O10 Na8 -123.77(11) 5 . . 4 ?
O9 S4 O10 Na8 3.64(16) 5 . . 3 ?
O9 S4 O10 Na8 123.77(11) . . . 3 ?
O9 S4 O10 Na7 -119.93(8) . . . 2_655 ?
O9 S4 O10 Na7 119.93(8) 5 . . 2_655 ?
O8 S4 O9 Na3 62.94(16) . . . . ?
O8 S4 O9 Na5 178.91(12) . . . . ?
O8 S4 O9 Na6 -57.2(2) . . . . ?
O8 S4 O10 Na8 -116.30(11) . . . 3 ?
O8 S4 O10 Na8 116.30(11) . . . 4 ?
O8 S4 O10 Na7 0.000(1) . . . 2_655 ?
O6 S3 O6 Na3 -175.51(9) 2_655 . . 3_665 ?
O6 S3 O6 Na3 -54.6(3) 3_665 . . 3_665 ?
O6 S3 O6 Na1 61.89(14) 3_665 . . 6_665 ?
O6 S3 O6 Na1 -58.97(15) 2_655 . . 6_665 ?
O6 S3 O6 Na4 176.64(9) 3_665 . . . ?
O6 S3 O6 Na4 55.8(3) 2_655 . . . ?
O6 S3 O7 Na6 61.86(7) 2_655 . . 2_655 ?
O6 S3 O7 Na6 -178.14(7) 2_655 . . 3_665 ?
O6 S3 O7 Na6 -58.14(7) . . . 3_665 ?
O6 S3 O7 Na6 -58.14(7) 2_655 . . . ?
O6 S3 O7 Na6 61.86(7) . . . . ?
O6 S3 O7 Na6 -58.13(7) 3_665 . . 2_655 ?
O6 S3 O7 Na6 -178.14(7) 3_665 . . . ?
O6 S3 O7 Na6 -178.14(7) . . . 2_655 ?
O6 S3 O7 Na6 61.87(7) 3_665 . . 3_665 ?
O13 S6 O14 Na8 59.85(18) . . . 4 ?
O13 S6 O14 Na9 -59.9(2) . . . 4 ?
O13 S6 O14 Na10 178.69(15) . . . . ?
O13 S6 O15 Na2 180.000(1) . . . 1_556 ?
O13 S6 O15 Na1 60.40(16) . . . 5_556 ?
O13 S6 O15 Na1 -60.40(16) . . . 1_556 ?
O14 S6 O13 Na7 -60.07(12) . . . 2_655 ?
O14 S6 O13 Na7 60.07(12) 5 . . 2_655 ?
O14 S6 O13 Na9 -179.93(13) 5 . . 6_655 ?
O14 S6 O13 Na9 -59.9(3) 5 . . 2_655 ?
O14 S6 O13 Na9 59.9(3) . . . 6_655 ?
O14 S6 O13 Na9 179.93(13) . . . 2_655 ?
O14 S6 O14 Na8 -59.6(2) 5 . . 4 ?
O14 S6 O14 Na9 -179.39(5) 5 . . 4 ?
O14 S6 O14 Na10 59.2(3) 5 . . . ?
O14 S6 O15 Na2 -60.31(8) 5 . . 1_556 ?
O14 S6 O15 Na2 60.31(8) . . . 1_556 ?
O14 S6 O15 Na1 -179.90(15) 5 . . 5_556 ?
O14 S6 O15 Na1 -59.3(2) . . . 5_556 ?
O14 S6 O15 Na1 179.90(15) . . . 1_556 ?
O14 S6 O15 Na1 59.3(2) 5 . . 1_556 ?
O5 S2 O4 Na2 -60.000(0) 3 . . . ?
O5 S2 O4 Na2 180.000(0) 3 . . 2 ?
O5 S2 O4 Na2 180.0 . . . 3 ?
O5 S2 O4 Na2 -60.000(0) . . . 2 ?
O5 S2 O4 Na2 180.000(0) 2 . . . ?
O5 S2 O4 Na2 60.000(0) . . . . ?
O5 S2 O4 Na2 60.000(0) 2 . . 2 ?
O5 S2 O4 Na2 -60.000(0) 2 . . 3 ?
O5 S2 O4 Na2 60.000(0) 3 . . 3 ?
O5 S2 O5 Na3 -179.26(6) 3 . . 4 ?
O5 S2 O5 Na3 179.26(6) 2 . . . ?
O5 S2 O5 Na3 -58.5(3) 2 . . 4 ?
O5 S2 O5 Na3 58.5(3) 3 . . . ?
O5 S2 O5 Na5 -60.37(15) 3 . . . ?
O5 S2 O5 Na5 60.37(15) 2 . . . ?
O10 S4 O9 Na3 -177.11(12) . . . . ?
O10 S4 O9 Na5 -61.15(18) . . . . ?
O10 S4 O9 Na6 62.71(19) . . . . ?
O10 S4 O8 Na7 0.000(0) . . . 2_655 ?
O10 S4 O8 Na4 180.000(0) . . . 2_655 ?
O10 S4 O8 Na6 66.58(19) . . . 6_655 ?
O10 S4 O8 Na6 -66.58(19) . . . 2_655 ?
O3 S1 O2 Na9 177.18(14) 6 . . 3_554 ?
O3 S1 O2 Na9 58.0(2) . . . 3_554 ?
O3 S1 O2 Na9 -58.0(2) 6 . . 5_554 ?
O3 S1 O2 Na9 -177.18(14) . . . 5_554 ?
O3 S1 O2 Na10 59.59(9) 6 . . 3_554 ?
O3 S1 O2 Na10 -59.59(8) . . . 3_554 ?
O3 S1 O3 Na2 -58.0(3) 6 . . . ?
O3 S1 O3 Na3 61.30(19) 6 . . 5 ?
O3 S1 O3 Na1 177.85(6) 6 . . . ?
O3 S1 O1 Na1 179.97(14) 6 . . 2_545 ?
O3 S1 O1 Na1 -61.2(3) . . . 2_545 ?
O3 S1 O1 Na1 61.2(3) 6 . . 4_545 ?
O3 S1 O1 Na1 -179.97(14) . . . 4_545 ?
O3 S1 O1 Na4 -59.40(12) 6 . . 3 ?
O3 S1 O1 Na4 59.40(12) . . . 3 ?
O16 S7 O16 Na8 62.7(3) 2_655 . . 4 ?
O16 S7 O16 Na8 -177.21(9) 3_665 . . 4 ?
O16 S7 O16 Na7 178.18(10) 2_655 . . . ?
O16 S7 O16 Na7 -61.8(3) 3_665 . . . ?
O16 S7 O16 Na6 60.51(15) 3_665 . . . ?
O16 S7 O16 Na6 -59.54(15) 2_655 . . . ?
O16 S7 O17 Na9 -0.24(7) 3_665 . . 5_665 ?
O16 S7 O17 Na9 -0.25(7) . . . 4 ?
O16 S7 O17 Na9 -120.25(7) . . . 5_665 ?
O16 S7 O17 Na9 119.76(7) 3_665 . . 4 ?
O16 S7 O17 Na9 -120.24(7) 3_665 . . 6_655 ?
O16 S7 O17 Na9 -120.24(7) 2_655 . . 4 ?
O16 S7 O17 Na9 119.76(7) 2_655 . . 5_665 ?
O16 S7 O17 Na9 119.75(7) . . . 6_655 ?
O16 S7 O17 Na9 -0.24(7) 2_655 . . 6_655 ?
O1 S1 O2 Na9 62.41(15) . . . 5_554 ?
O1 S1 O2 Na9 -62.41(15) . . . 3_554 ?
O1 S1 O2 Na10 180.000(0) . . . 3_554 ?
O1 S1 O3 Na2 -177.26(13) . . . . ?
O1 S1 O3 Na3 -58.01(17) . . . 5 ?
O1 S1 O3 Na1 58.5(2) . . . . ?
O12 S5 O11 Na5 -120.000(0) 2 . . 3 ?
O12 S5 O11 Na5 0.0 . . . . ?
O12 S5 O11 Na5 120.000(0) . . . 3 ?
O12 S5 O11 Na5 0.000(1) 3 . . 3 ?
O12 S5 O11 Na5 0.000(1) 2 . . 2 ?
O12 S5 O11 Na5 -120.000(0) 3 . . . ?
O12 S5 O11 Na5 120.000(0) 3 . . 2 ?
O12 S5 O11 Na5 120.000(0) 2 . . . ?
O12 S5 O11 Na5 -120.000(0) . . . 2 ?
O12 S5 O12 Na8 -55.7(4) 2 . . . ?
O12 S5 O12 Na8 55.7(4) 3 . . 4 ?
O12 S5 O12 Na8 -176.22(7) 3 . . . ?
O12 S5 O12 Na8 176.22(7) 2 . . 4 ?
O12 S5 O12 Na10 60.24(16) 2 . . . ?
O12 S5 O12 Na10 -60.24(16) 3 . . . ?
O17 S7 O16 Na8 -57.24(15) . . . 4 ?
O17 S7 O16 Na7 58.21(16) . . . . ?
O17 S7 O16 Na6 -179.52(9) . . . . ?
O7 S3 O6 Na3 64.92(16) . . . 3_665 ?
O7 S3 O6 Na1 -178.54(8) . . . 6_665 ?
O7 S3 O6 Na4 -63.79(15) . . . . ?
O15 S6 O13 Na7 180.000(1) . . . 2_655 ?
O15 S6 O13 Na9 -60.01(17) . . . 6_655 ?
O15 S6 O13 Na9 60.01(17) . . . 2_655 ?
O15 S6 O14 Na8 -179.85(12) . . . 4 ?
O15 S6 O14 Na9 60.41(19) . . . 4 ?
O15 S6 O14 Na10 -61.0(2) . . . . ?

loop_
_twin_individual_id
_twin_individual_mass_fraction_refined
1 0.60544
2 0.39456
